data_7128296
loop_
_publ_author_name
'Fischer, Malte'
'Rei\&s, Fabian'
'Hering-Junghans, Christian'

_publ_section_title
;
 Titanocene pnictinidene complexes.
;
_journal_issue 46
_journal_name_full 'Chemical communications (Cambridge, England)'
_journal_page_first 5626
_journal_page_last 5629
_journal_paper_doi 10.1039/d1cc01305j
_journal_volume 57
_journal_year 2021
_chemical_formula_moiety 'C43 H56 P As Ti, 1.33 (C6 H14)'
_chemical_formula_sum 'C51 H74.67 As P Ti'
_chemical_formula_weight 841.56
_space_group_crystal_system triclinic
_space_group_IT_number 2
_space_group_name_Hall '-P 1'
_space_group_name_H-M_alt 'P -1'
_atom_sites_solution_hydrogens geom
_audit_creation_method SHELXL-2014/7
_audit_update_record
;
2021-02-01 deposited with the CCDC.	2021-05-10 downloaded from the CCDC.
;
_cell_angle_alpha 79.424(2)
_cell_angle_beta 81.436(2)
_cell_angle_gamma 89.781(2)
_cell_formula_units_Z 6
_cell_length_a 17.7808(5)
_cell_length_b 19.3646(5)
_cell_length_c 21.7658(5)
_cell_measurement_reflns_used 9882
_cell_measurement_temperature 150(2)
_cell_measurement_theta_max 66.57
_cell_measurement_theta_min 2.32
_cell_volume 7282.8(3)
_computing_cell_refinement 'SAINT (Bruker, 2013)'
_computing_data_collection 'APEX2 (Bruker, 2014)'
_computing_data_reduction SAINT
_computing_molecular_graphics 'ORTEP-3v2.01 (Farrugia, 1997)'
_computing_publication_material 'SHELXL-2014/7 (Sheldrick, 2014)'
_computing_structure_refinement 'SHELXL-2014/7 (Sheldrick, 2014)'
_computing_structure_solution 'SHELXT (Sheldrick, 2015)'
_diffrn_ambient_temperature 150(2)
_diffrn_detector_area_resol_mean 8.3333
_diffrn_measured_fraction_theta_full 0.999
_diffrn_measured_fraction_theta_max 0.999
_diffrn_measurement_device_type 'Bruker APEX-II CCD'
_diffrn_measurement_method '\f and \w scans'
_diffrn_radiation_monochromator multilayer
_diffrn_radiation_source microfocus
_diffrn_radiation_type CuK\a
_diffrn_radiation_wavelength 1.54178
_diffrn_reflns_av_R_equivalents 0.0609
_diffrn_reflns_av_unetI/netI 0.0528
_diffrn_reflns_Laue_measured_fraction_full 0.999
_diffrn_reflns_Laue_measured_fraction_max 0.999
_diffrn_reflns_limit_h_max 20
_diffrn_reflns_limit_h_min -20
_diffrn_reflns_limit_k_max 22
_diffrn_reflns_limit_k_min -22
_diffrn_reflns_limit_l_max 23
_diffrn_reflns_limit_l_min -25
_diffrn_reflns_number 103642
_diffrn_reflns_point_group_measured_fraction_full 0.999
_diffrn_reflns_point_group_measured_fraction_max 0.999
_diffrn_reflns_theta_full 65.000
_diffrn_reflns_theta_max 65.000
_diffrn_reflns_theta_min 2.089
_exptl_absorpt_coefficient_mu 2.777
_exptl_absorpt_correction_T_max 0.874
_exptl_absorpt_correction_T_min 0.568
_exptl_absorpt_correction_type multi-scan
_exptl_absorpt_process_details 'SADABS 2014/5'
_exptl_crystal_colour brown
_exptl_crystal_density_diffrn 1.151
_exptl_crystal_description plate
_exptl_crystal_F_000 2704
_exptl_crystal_size_max 0.230
_exptl_crystal_size_mid 0.120
_exptl_crystal_size_min 0.050
_refine_diff_density_max 1.763
_refine_diff_density_min -0.564
_refine_diff_density_rms 0.056
_refine_ls_extinction_method none
_refine_ls_goodness_of_fit_ref 1.025
_refine_ls_hydrogen_treatment constr
_refine_ls_matrix_type full
_refine_ls_number_parameters 1317
_refine_ls_number_reflns 24760
_refine_ls_number_restraints 6
_refine_ls_restrained_S_all 1.025
_refine_ls_R_factor_all 0.0711
_refine_ls_R_factor_gt 0.0505
_refine_ls_shift/su_max 0.002
_refine_ls_shift/su_mean 0.000
_refine_ls_structure_factor_coef Fsqd
_refine_ls_weighting_details 'w=1/[\s^2^(Fo^2^)+(0.0637P)^2^+5.3846P] where P=(Fo^2^+2Fc^2^)/3'
_refine_ls_weighting_scheme calc
_refine_ls_wR_factor_gt 0.1275
_refine_ls_wR_factor_ref 0.1423
_reflns_Friedel_coverage 0.000
_reflns_number_gt 18627
_reflns_number_total 24760
_reflns_threshold_expression 'I > 2\s(I)'
_cod_data_source_file d1cc01305j2.cif
_cod_data_source_block ax2049_Cp2Ti_AsDipTer_PMe3_cmpd5
_cod_depositor_comments 'Adding full bibliography for 7128295--7128298.cif.'
_cod_database_code 7128296
_shelx_shelxl_version_number 2014/7
_shelx_space_group_comment
;
The symmetry employed for this shelxl refinement is uniquely defined
by the following loop, which should always be used as a source of
symmetry information in preference to the above space-group names.
They are only intended as comments.
;
_shelx_estimated_absorpt_t_min 0.568
_shelx_estimated_absorpt_t_max 0.874

loop_
_space_group_symop_operation_xyz
'x, y, z'
'-x, -y, -z'

loop_
_atom_site_label
_atom_site_type_symbol
_atom_site_fract_x
_atom_site_fract_y
_atom_site_fract_z
_atom_site_U_iso_or_equiv
_atom_site_adp_type
_atom_site_occupancy
_atom_site_site_symmetry_order
_atom_site_calc_flag
_atom_site_refinement_flags_posn
_atom_site_refinement_flags_adp
_atom_site_refinement_flags_occupancy
_atom_site_disorder_assembly
_atom_site_disorder_group
P1 P 0.71049(6) 0.51184(5) 0.94899(4) 0.0518(2) Uani 1 1 d . . . . .
Ti1 Ti 0.70394(4) 0.51115(3) 0.83265(3) 0.04190(15) Uani 1 1 d . . . . .
As1 As 0.61950(2) 0.40571(2) 0.86747(2) 0.04256(10) Uani 1 1 d . . . . .
C1 C 0.65051(19) 0.31291(17) 0.84658(14) 0.0404(7) Uani 1 1 d . . . . .
C2 C 0.6225(2) 0.29581(19) 0.79356(14) 0.0454(8) Uani 1 1 d . . . . .
C3 C 0.6317(2) 0.22893(19) 0.77852(16) 0.0529(9) Uani 1 1 d . . . . .
H3 H 0.6127 0.2185 0.7426 0.064 Uiso 1 1 calc R U . . .
C4 C 0.6684(3) 0.1776(2) 0.81576(18) 0.0574(10) Uani 1 1 d . . . . .
H4 H 0.6769 0.1328 0.8044 0.069 Uiso 1 1 calc R U . . .
C5 C 0.6921(2) 0.19212(19) 0.86893(16) 0.0531(9) Uani 1 1 d . . . . .
H5 H 0.7146 0.1560 0.8955 0.064 Uiso 1 1 calc R U . . .
C6 C 0.6845(2) 0.25859(17) 0.88552(14) 0.0426(8) Uani 1 1 d . . . . .
C7 C 0.5761(2) 0.34533(19) 0.75268(16) 0.0490(8) Uani 1 1 d . . . . .
C8 C 0.4996(2) 0.3565(2) 0.77617(17) 0.0538(9) Uani 1 1 d . . . . .
C9 C 0.4566(3) 0.4015(2) 0.7381(2) 0.0620(11) Uani 1 1 d . . . . .
H9 H 0.4056 0.4107 0.7542 0.074 Uiso 1 1 calc R U . . .
C10 C 0.4871(3) 0.4328(2) 0.6771(2) 0.0705(13) Uani 1 1 d . . . . .
H10 H 0.4574 0.4634 0.6516 0.085 Uiso 1 1 calc R U . . .
C11 C 0.5611(3) 0.4193(2) 0.65359(18) 0.0677(12) Uani 1 1 d . . . . .
H11 H 0.5810 0.4395 0.6112 0.081 Uiso 1 1 calc R U . . .
C12 C 0.6072(3) 0.3770(2) 0.69018(16) 0.0560(10) Uani 1 1 d . . . . .
C13 C 0.4614(2) 0.3163(2) 0.83939(18) 0.0605(10) Uani 1 1 d . . . . .
H13 H 0.5019 0.3040 0.8666 0.073 Uiso 1 1 calc R U . . .
C14 C 0.4020(3) 0.3587(3) 0.8745(2) 0.0858(15) Uani 1 1 d . . . . .
H14A H 0.4262 0.4014 0.8816 0.129 Uiso 1 1 calc R U . . .
H14B H 0.3805 0.3302 0.9153 0.129 Uiso 1 1 calc R U . . .
H14C H 0.3613 0.3718 0.8490 0.129 Uiso 1 1 calc R U . . .
C15 C 0.4260(3) 0.2469(3) 0.8308(2) 0.0735(12) Uani 1 1 d . . . . .
H15A H 0.3856 0.2571 0.8046 0.110 Uiso 1 1 calc R U . . .
H15B H 0.4046 0.2197 0.8722 0.110 Uiso 1 1 calc R U . . .
H15C H 0.4654 0.2197 0.8101 0.110 Uiso 1 1 calc R U . . .
C16 C 0.6862(3) 0.3612(2) 0.65993(17) 0.0668(11) Uani 1 1 d . . . . .
H16 H 0.7146 0.3380 0.6942 0.080 Uiso 1 1 calc R U . . .
C17 C 0.6829(3) 0.3107(3) 0.6136(2) 0.0831(15) Uani 1 1 d . . . . .
H17A H 0.6572 0.2666 0.6362 0.125 Uiso 1 1 calc R U . . .
H17B H 0.7347 0.3009 0.5952 0.125 Uiso 1 1 calc R U . . .
H17C H 0.6548 0.3322 0.5798 0.125 Uiso 1 1 calc R U . . .
C18 C 0.7309(3) 0.4289(3) 0.6251(2) 0.0960(19) Uani 1 1 d . . . . .
H18A H 0.7100 0.4475 0.5864 0.144 Uiso 1 1 calc R U . . .
H18B H 0.7846 0.4181 0.6142 0.144 Uiso 1 1 calc R U . . .
H18C H 0.7265 0.4640 0.6526 0.144 Uiso 1 1 calc R U . . .
C19 C 0.7069(2) 0.26371(17) 0.94863(14) 0.0440(8) Uani 1 1 d . . . . .
C20 C 0.6490(2) 0.26428(18) 1.00064(15) 0.0472(8) Uani 1 1 d . . . . .
C21 C 0.6695(2) 0.26240(19) 1.06022(15) 0.0530(9) Uani 1 1 d . . . . .
H21 H 0.6309 0.2636 1.0952 0.064 Uiso 1 1 calc R U . . .
C22 C 0.7446(3) 0.2589(2) 1.06955(16) 0.0582(11) Uani 1 1 d . . . . .
H22 H 0.7575 0.2581 1.1105 0.070 Uiso 1 1 calc R U . . .
C23 C 0.8009(2) 0.2564(2) 1.01907(16) 0.0555(10) Uani 1 1 d . . . . .
H23 H 0.8524 0.2532 1.0258 0.067 Uiso 1 1 calc R U . . .
C24 C 0.7835(2) 0.25853(18) 0.95825(15) 0.0486(9) Uani 1 1 d . . . . .
C25 C 0.5654(2) 0.2604(2) 0.99408(16) 0.0523(9) Uani 1 1 d . . . . .
H25 H 0.5611 0.2768 0.9484 0.063 Uiso 1 1 calc R U . . .
C26 C 0.5151(2) 0.3067(2) 1.03197(18) 0.0619(11) Uani 1 1 d . . . . .
H26A H 0.5159 0.2903 1.0772 0.093 Uiso 1 1 calc R U . . .
H26B H 0.4628 0.3042 1.0232 0.093 Uiso 1 1 calc R U . . .
H26C H 0.5342 0.3555 1.0198 0.093 Uiso 1 1 calc R U . . .
C27 C 0.5368(3) 0.1839(2) 1.0121(2) 0.0767(13) Uani 1 1 d . . . . .
H27A H 0.5676 0.1555 0.9854 0.115 Uiso 1 1 calc R U . . .
H27B H 0.4835 0.1812 1.0059 0.115 Uiso 1 1 calc R U . . .
H27C H 0.5409 0.1660 1.0566 0.115 Uiso 1 1 calc R U . . .
C28 C 0.8494(2) 0.2509(2) 0.90631(17) 0.0584(11) Uani 1 1 d . . . . .
H28 H 0.8301 0.2627 0.8648 0.070 Uiso 1 1 calc R U . . .
C29 C 0.8748(3) 0.1740(2) 0.9145(2) 0.0753(14) Uani 1 1 d . . . . .
H29A H 0.8973 0.1620 0.9534 0.113 Uiso 1 1 calc R U . . .
H29B H 0.9126 0.1683 0.8782 0.113 Uiso 1 1 calc R U . . .
H29C H 0.8307 0.1429 0.9170 0.113 Uiso 1 1 calc R U . . .
C30 C 0.9176(3) 0.2992(3) 0.9033(2) 0.0722(13) Uani 1 1 d . . . . .
H30A H 0.9011 0.3479 0.8994 0.108 Uiso 1 1 calc R U . . .
H30B H 0.9553 0.2946 0.8667 0.108 Uiso 1 1 calc R U . . .
H30C H 0.9404 0.2861 0.9420 0.108 Uiso 1 1 calc R U . . .
C31 C 0.7635(3) 0.5840(2) 0.9679(2) 0.0795(14) Uani 1 1 d . . . . .
H31A H 0.7594 0.5792 1.0139 0.119 Uiso 1 1 calc R U . . .
H31B H 0.7424 0.6289 0.9504 0.119 Uiso 1 1 calc R U . . .
H31C H 0.8172 0.5826 0.9496 0.119 Uiso 1 1 calc R U . . .
C32 C 0.7521(3) 0.4356(2) 0.99306(17) 0.0615(11) Uani 1 1 d . . . . .
H32A H 0.7539 0.4429 1.0362 0.092 Uiso 1 1 calc R U . . .
H32B H 0.8038 0.4295 0.9721 0.092 Uiso 1 1 calc R U . . .
H32C H 0.7209 0.3936 0.9945 0.092 Uiso 1 1 calc R U . . .
C33 C 0.6191(3) 0.5153(2) 1.00028(17) 0.0668(12) Uani 1 1 d . . . . .
H33A H 0.5860 0.4761 0.9973 0.100 Uiso 1 1 calc R U . . .
H33B H 0.5948 0.5599 0.9868 0.100 Uiso 1 1 calc R U . . .
H33C H 0.6279 0.5118 1.0441 0.100 Uiso 1 1 calc R U . . .
C34 C 0.7784(2) 0.44026(19) 0.77269(16) 0.0505(9) Uani 1 1 d . . . . .
H34 H 0.7546 0.4070 0.7542 0.061 Uiso 1 1 calc R U . . .
C35 C 0.8006(2) 0.42855(19) 0.83340(17) 0.0514(9) Uani 1 1 d . . . . .
H35 H 0.7940 0.3858 0.8633 0.062 Uiso 1 1 calc R U . . .
C36 C 0.8340(2) 0.4905(2) 0.84195(18) 0.0558(9) Uani 1 1 d . . . . .
H36 H 0.8549 0.4970 0.8783 0.067 Uiso 1 1 calc R U . . .
C37 C 0.8314(2) 0.5418(2) 0.78721(19) 0.0582(10) Uani 1 1 d . . . . .
H37 H 0.8491 0.5892 0.7806 0.070 Uiso 1 1 calc R U . . .
C38 C 0.7982(2) 0.5109(2) 0.74468(17) 0.0559(10) Uani 1 1 d . . . . .
H38 H 0.7902 0.5334 0.7036 0.067 Uiso 1 1 calc R U . . .
C39 C 0.5907(2) 0.5479(2) 0.79132(17) 0.0593(11) Uani 1 1 d . . . . .
H39 H 0.5595 0.5153 0.7782 0.071 Uiso 1 1 calc R U . . .
C40 C 0.5848(2) 0.5649(2) 0.85230(18) 0.0558(10) Uani 1 1 d . . . . .
H40 H 0.5489 0.5447 0.8879 0.067 Uiso 1 1 calc R U . . .
C41 C 0.6400(3) 0.6161(2) 0.85182(18) 0.0592(11) Uani 1 1 d . . . . .
H41 H 0.6478 0.6370 0.8866 0.071 Uiso 1 1 calc R U . . .
C42 C 0.6823(3) 0.6313(2) 0.79014(19) 0.0640(12) Uani 1 1 d . . . . .
H42 H 0.7237 0.6641 0.7761 0.077 Uiso 1 1 calc R U . . .
C43 C 0.6521(3) 0.5891(2) 0.75384(17) 0.0641(12) Uani 1 1 d . . . . .
H43 H 0.6699 0.5882 0.7106 0.077 Uiso 1 1 calc R U . . .
Ti2 Ti 0.14899(4) 0.28066(4) 0.48105(3) 0.04959(17) Uani 1 1 d . . . . .
As2 As 0.14053(2) 0.34965(2) 0.56624(2) 0.04856(11) Uani 1 1 d . . . . .
C44 C 0.17068(19) 0.31035(17) 0.64964(14) 0.0428(8) Uani 1 1 d . . . . .
C45 C 0.1199(2) 0.28116(16) 0.70547(15) 0.0430(8) Uani 1 1 d . . . . .
C46 C 0.1465(2) 0.26784(18) 0.76329(16) 0.0517(9) Uani 1 1 d . . . . .
H46 H 0.1121 0.2486 0.8002 0.062 Uiso 1 1 calc R U . . .
C47 C 0.2208(2) 0.2815(2) 0.76921(16) 0.0563(10) Uani 1 1 d . . . . .
H47 H 0.2380 0.2702 0.8091 0.068 Uiso 1 1 calc R U . . .
C48 C 0.2697(2) 0.31199(18) 0.71583(16) 0.0482(8) Uani 1 1 d . . . . .
H48 H 0.3207 0.3229 0.7195 0.058 Uiso 1 1 calc R U . . .
C49 C 0.2461(2) 0.32695(17) 0.65726(15) 0.0436(8) Uani 1 1 d . . . . .
C50 C 0.0366(2) 0.26810(19) 0.70802(16) 0.0498(9) Uani 1 1 d . . . . .
C51 C 0.0051(2) 0.19880(19) 0.72410(16) 0.0499(9) Uani 1 1 d . . . . .
C52 C -0.0744(2) 0.1889(2) 0.73398(18) 0.0599(10) Uani 1 1 d . . . . .
H52 H -0.0957 0.1425 0.7448 0.072 Uiso 1 1 calc R U . . .
C53 C -0.1218(2) 0.2455(2) 0.7282(2) 0.0692(13) Uani 1 1 d . . . . .
H53 H -0.1754 0.2380 0.7353 0.083 Uiso 1 1 calc R U . . .
C54 C -0.0917(2) 0.3124(2) 0.7121(2) 0.0708(14) Uani 1 1 d . . . . .
H54 H -0.1249 0.3509 0.7076 0.085 Uiso 1 1 calc R U . . .
C55 C -0.0130(2) 0.3255(2) 0.70221(19) 0.0635(12) Uani 1 1 d . . . . .
C56 C 0.0547(2) 0.13439(19) 0.73399(17) 0.0515(9) Uani 1 1 d . . . . .
H56 H 0.1086 0.1494 0.7166 0.062 Uiso 1 1 calc R U . . .
C57 C 0.0323(3) 0.0766(2) 0.7001(2) 0.0648(11) Uani 1 1 d . . . . .
H57A H -0.0186 0.0578 0.7194 0.097 Uiso 1 1 calc R U . . .
H57B H 0.0690 0.0387 0.7041 0.097 Uiso 1 1 calc R U . . .
H57C H 0.0322 0.0962 0.6553 0.097 Uiso 1 1 calc R U . . .
C58 C 0.0508(3) 0.1030(2) 0.80486(19) 0.0649(11) Uani 1 1 d . . . . .
H58A H -0.0012 0.0858 0.8224 0.097 Uiso 1 1 calc R U . . .
H58B H 0.0652 0.1393 0.8272 0.097 Uiso 1 1 calc R U . . .
H58C H 0.0859 0.0639 0.8100 0.097 Uiso 1 1 calc R U . . .
C59 C 0.0173(2) 0.4007(2) 0.6916(2) 0.0758(15) Uani 1 1 d . . . . .
H59 H 0.0710 0.4012 0.6700 0.091 Uiso 1 1 calc R U . . .
C60 C 0.0192(3) 0.4236(3) 0.7542(3) 0.098(2) Uani 1 1 d . . . . .
H60A H -0.0328 0.4306 0.7739 0.147 Uiso 1 1 calc R U . . .
H60B H 0.0488 0.4676 0.7472 0.147 Uiso 1 1 calc R U . . .
H60C H 0.0429 0.3872 0.7822 0.147 Uiso 1 1 calc R U . . .
C61 C -0.0262(3) 0.4526(3) 0.6485(3) 0.114(3) Uani 1 1 d . . . . .
H61A H -0.0268 0.4362 0.6085 0.170 Uiso 1 1 calc R U . . .
H61B H -0.0011 0.4991 0.6399 0.170 Uiso 1 1 calc R U . . .
H61C H -0.0786 0.4558 0.6693 0.170 Uiso 1 1 calc R U . . .
C62 C 0.3025(2) 0.36840(19) 0.60436(15) 0.0454(8) Uani 1 1 d . . . . .
C63 C 0.3676(2) 0.3364(2) 0.57759(15) 0.0479(8) Uani 1 1 d . . . . .
C64 C 0.4195(2) 0.3783(2) 0.53065(17) 0.0587(10) Uani 1 1 d . . . . .
H64 H 0.4629 0.3573 0.5114 0.070 Uiso 1 1 calc R U . . .
C65 C 0.4092(2) 0.4483(3) 0.51202(19) 0.0688(12) Uani 1 1 d . . . . .
H65 H 0.4449 0.4753 0.4798 0.083 Uiso 1 1 calc R U . . .
C66 C 0.3474(2) 0.4798(2) 0.53970(19) 0.0627(11) Uani 1 1 d . . . . .
H66 H 0.3412 0.5288 0.5267 0.075 Uiso 1 1 calc R U . . .
C67 C 0.2935(2) 0.4417(2) 0.58652(17) 0.0537(9) Uani 1 1 d . . . . .
C68 C 0.3868(2) 0.2605(2) 0.59995(17) 0.0506(8) Uani 1 1 d . . . . .
H68 H 0.3406 0.2362 0.6270 0.061 Uiso 1 1 calc R U . . .
C69 C 0.4094(2) 0.2215(3) 0.5447(2) 0.0693(12) Uani 1 1 d . . . . .
H69A H 0.3747 0.2336 0.5136 0.104 Uiso 1 1 calc R U . . .
H69B H 0.4065 0.1707 0.5607 0.104 Uiso 1 1 calc R U . . .
H69C H 0.4616 0.2353 0.5247 0.104 Uiso 1 1 calc R U . . .
C70 C 0.4507(2) 0.2552(2) 0.6394(2) 0.0596(10) Uani 1 1 d . . . . .
H70A H 0.4964 0.2792 0.6138 0.089 Uiso 1 1 calc R U . . .
H70B H 0.4613 0.2056 0.6536 0.089 Uiso 1 1 calc R U . . .
H70C H 0.4356 0.2774 0.6762 0.089 Uiso 1 1 calc R U . . .
C71 C 0.2296(2) 0.4796(2) 0.6202(2) 0.0594(10) Uani 1 1 d . . . . .
H71 H 0.1890 0.4437 0.6409 0.071 Uiso 1 1 calc R U . . .
C72 C 0.2583(3) 0.5099(3) 0.6725(3) 0.0871(15) Uani 1 1 d . . . . .
H72A H 0.2792 0.4722 0.7012 0.131 Uiso 1 1 calc R U . . .
H72B H 0.2161 0.5313 0.6961 0.131 Uiso 1 1 calc R U . . .
H72C H 0.2982 0.5456 0.6538 0.131 Uiso 1 1 calc R U . . .
C73 C 0.1932(3) 0.5360(2) 0.5757(3) 0.0902(17) Uani 1 1 d . . . . .
H73A H 0.2309 0.5733 0.5560 0.135 Uiso 1 1 calc R U . . .
H73B H 0.1501 0.5558 0.5997 0.135 Uiso 1 1 calc R U . . .
H73C H 0.1752 0.5148 0.5427 0.135 Uiso 1 1 calc R U . . .
P2A P 0.00480(14) 0.2722(4) 0.48849(18) 0.0558(10) Uani 0.69(2) 1 d D . P A 1
C74A C -0.0427(5) 0.3559(6) 0.4748(5) 0.079(3) Uani 0.69(2) 1 d D . P A 1
H74A H -0.0979 0.3476 0.4813 0.119 Uiso 0.69(2) 1 calc R U P A 1
H74B H -0.0260 0.3803 0.4313 0.119 Uiso 0.69(2) 1 calc R U P A 1
H74C H -0.0298 0.3850 0.5043 0.119 Uiso 0.69(2) 1 calc R U P A 1
C75A C -0.0347(4) 0.2262(6) 0.4336(4) 0.074(3) Uani 0.69(2) 1 d D . P A 1
H75A H -0.0214 0.1765 0.4419 0.111 Uiso 0.69(2) 1 calc R U P A 1
H75B H -0.0136 0.2474 0.3900 0.111 Uiso 0.69(2) 1 calc R U P A 1
H75C H -0.0902 0.2301 0.4395 0.111 Uiso 0.69(2) 1 calc R U P A 1
C76A C -0.0501(7) 0.2322(6) 0.5638(5) 0.064(3) Uani 0.69(2) 1 d D . P A 1
H76A H -0.1045 0.2342 0.5604 0.095 Uiso 0.69(2) 1 calc R U P A 1
H76B H -0.0397 0.2578 0.5966 0.095 Uiso 0.69(2) 1 calc R U P A 1
H76C H -0.0358 0.1831 0.5749 0.095 Uiso 0.69(2) 1 calc R U P A 1
P2B P 0.0036(3) 0.3049(11) 0.4985(3) 0.058(3) Uani 0.31(2) 1 d D . P A 2
C74B C -0.0501(15) 0.2616(15) 0.5739(8) 0.063(6) Uani 0.31(2) 1 d D . P A 2
H74D H -0.0355 0.2826 0.6082 0.094 Uiso 0.31(2) 1 calc R U P A 2
H74E H -0.0389 0.2114 0.5811 0.094 Uiso 0.31(2) 1 calc R U P A 2
H74F H -0.1046 0.2675 0.5727 0.094 Uiso 0.31(2) 1 calc R U P A 2
C75B C -0.0475(12) 0.271(2) 0.4438(8) 0.091(9) Uani 0.31(2) 1 d D . P A 2
H75D H -0.1024 0.2731 0.4573 0.137 Uiso 0.31(2) 1 calc R U P A 2
H75E H -0.0340 0.2215 0.4435 0.137 Uiso 0.31(2) 1 calc R U P A 2
H75F H -0.0337 0.2985 0.4013 0.137 Uiso 0.31(2) 1 calc R U P A 2
C76B C -0.0303(13) 0.3929(14) 0.4949(11) 0.083(7) Uani 0.31(2) 1 d D . P A 2
H76D H -0.0860 0.3920 0.5002 0.124 Uiso 0.31(2) 1 calc R U P A 2
H76E H -0.0099 0.4216 0.4539 0.124 Uiso 0.31(2) 1 calc R U P A 2
H76F H -0.0134 0.4132 0.5288 0.124 Uiso 0.31(2) 1 calc R U P A 2
C77 C 0.1904(3) 0.3102(3) 0.36978(18) 0.0744(13) Uani 1 1 d . . . . .
H77 H 0.1943 0.2748 0.3446 0.089 Uiso 1 1 calc R U . . .
C78 C 0.2478(2) 0.3315(2) 0.40010(17) 0.0607(11) Uani 1 1 d . . . . .
H78 H 0.2971 0.3122 0.3998 0.073 Uiso 1 1 calc R U . . .
C79 C 0.2203(2) 0.3859(2) 0.43091(17) 0.0586(10) Uani 1 1 d . . . . .
H79 H 0.2477 0.4110 0.4544 0.070 Uiso 1 1 calc R U . . .
C80 C 0.1445(3) 0.3966(3) 0.4206(2) 0.0728(14) Uani 1 1 d . . . . .
H80 H 0.1113 0.4298 0.4365 0.087 Uiso 1 1 calc R U . . .
C81 C 0.1266(3) 0.3496(3) 0.3827(2) 0.0828(16) Uani 1 1 d . . . . .
H81 H 0.0792 0.3454 0.3684 0.099 Uiso 1 1 calc R U . . .
C82 C 0.1708(3) 0.1635(2) 0.46562(19) 0.0624(10) Uani 1 1 d . . . . .
H82 H 0.1676 0.1511 0.4259 0.075 Uiso 1 1 calc R U . . .
C83 C 0.1121(3) 0.1603(2) 0.51605(19) 0.0657(11) Uani 1 1 d . . . . .
H83 H 0.0617 0.1437 0.5168 0.079 Uiso 1 1 calc R U . . .
C84 C 0.1385(2) 0.1853(2) 0.56564(17) 0.0536(9) Uani 1 1 d . . . . .
H84 H 0.1093 0.1894 0.6050 0.064 Uiso 1 1 calc R U . . .
C85 C 0.2161(2) 0.20306(18) 0.54662(16) 0.0471(8) Uani 1 1 d . . . . .
H85 H 0.2489 0.2212 0.5708 0.057 Uiso 1 1 calc R U . . .
C86 C 0.2361(2) 0.1889(2) 0.48497(17) 0.0526(9) Uani 1 1 d . . . . .
H86 H 0.2854 0.1955 0.4606 0.063 Uiso 1 1 calc R U . . .
P3 P 0.53467(8) 0.99584(6) 0.68827(6) 0.0727(3) Uani 1 1 d . . . . .
Ti3 Ti 0.53032(4) 0.86180(3) 0.70624(3) 0.05184(18) Uani 1 1 d . . . . .
As3 As 0.41124(3) 0.86659(2) 0.66041(2) 0.05299(12) Uani 1 1 d . . . . .
C87 C 0.3101(2) 0.8325(2) 0.71098(16) 0.0554(10) Uani 1 1 d . . . . .
C88 C 0.2880(2) 0.7632(2) 0.70957(16) 0.0544(10) Uani 1 1 d . . . . .
C89 C 0.2130(2) 0.7389(2) 0.7305(2) 0.0716(13) Uani 1 1 d . . . . .
H89 H 0.1989 0.6922 0.7287 0.086 Uiso 1 1 calc R U . . .
C90 C 0.1589(3) 0.7835(3) 0.7540(3) 0.094(2) Uani 1 1 d . . . . .
H90 H 0.1083 0.7667 0.7699 0.113 Uiso 1 1 calc R U . . .
C91 C 0.1788(3) 0.8507(3) 0.7540(2) 0.0855(18) Uani 1 1 d . . . . .
H91 H 0.1411 0.8811 0.7687 0.103 Uiso 1 1 calc R U . . .
C92 C 0.2526(2) 0.8769(2) 0.73322(17) 0.0632(12) Uani 1 1 d . . . . .
C93 C 0.3417(2) 0.71272(18) 0.68166(16) 0.0457(8) Uani 1 1 d . . . . .
C94 C 0.3715(2) 0.65678(19) 0.72081(16) 0.0471(8) Uani 1 1 d . . . . .
C95 C 0.4250(2) 0.61447(19) 0.69306(17) 0.0515(9) Uani 1 1 d . . . . .
H95 H 0.4476 0.5781 0.7192 0.062 Uiso 1 1 calc R U . . .
C96 C 0.4457(2) 0.6245(2) 0.62814(18) 0.0553(10) Uani 1 1 d . . . . .
H96 H 0.4831 0.5960 0.6100 0.066 Uiso 1 1 calc R U . . .
C97 C 0.4115(2) 0.67622(19) 0.58991(16) 0.0518(9) Uani 1 1 d . . . . .
H97 H 0.4240 0.6814 0.5453 0.062 Uiso 1 1 calc R U . . .
C98 C 0.3595(2) 0.72084(19) 0.61517(17) 0.0492(8) Uani 1 1 d . . . . .
C99 C 0.3443(2) 0.63865(19) 0.79227(16) 0.0516(9) Uani 1 1 d . . . . .
H99 H 0.3224 0.6817 0.8066 0.062 Uiso 1 1 calc R U . . .
C100 C 0.2817(3) 0.5813(2) 0.80662(18) 0.0661(11) Uani 1 1 d . . . . .
H10A H 0.3023 0.5385 0.7932 0.099 Uiso 1 1 calc R U . . .
H10B H 0.2396 0.5974 0.7837 0.099 Uiso 1 1 calc R U . . .
H10C H 0.2632 0.5713 0.8521 0.099 Uiso 1 1 calc R U . . .
C101 C 0.4067(3) 0.6128(2) 0.83096(17) 0.0597(10) Uani 1 1 d . . . . .
H10D H 0.4196 0.5647 0.8257 0.090 Uiso 1 1 calc R U . . .
H10E H 0.3888 0.6132 0.8757 0.090 Uiso 1 1 calc R U . . .
H10F H 0.4518 0.6436 0.8165 0.090 Uiso 1 1 calc R U . . .
C102 C 0.3176(2) 0.7730(2) 0.57200(17) 0.0571(10) Uani 1 1 d . . . . .
H102 H 0.2972 0.8103 0.5958 0.069 Uiso 1 1 calc R U . . .
C103 C 0.3680(2) 0.8088(2) 0.51092(17) 0.0622(11) Uani 1 1 d . . . . .
H10G H 0.4134 0.8296 0.5215 0.093 Uiso 1 1 calc R U . . .
H10H H 0.3394 0.8457 0.4879 0.093 Uiso 1 1 calc R U . . .
H10I H 0.3832 0.7739 0.4844 0.093 Uiso 1 1 calc R U . . .
C104 C 0.2499(3) 0.7351(3) 0.5549(2) 0.0816(15) Uani 1 1 d . . . . .
H10J H 0.2685 0.6961 0.5342 0.122 Uiso 1 1 calc R U . . .
H10K H 0.2236 0.7683 0.5261 0.122 Uiso 1 1 calc R U . . .
H10L H 0.2146 0.7169 0.5935 0.122 Uiso 1 1 calc R U . . .
C105 C 0.2647(3) 0.9542(2) 0.73137(18) 0.0654(13) Uani 1 1 d . . . . .
C106 C 0.2620(3) 0.9807(2) 0.78713(19) 0.0752(15) Uani 1 1 d . . . . .
C107 C 0.2640(3) 1.0532(2) 0.7838(2) 0.0779(15) Uani 1 1 d . . . . .
H107 H 0.2626 1.0716 0.8215 0.093 Uiso 1 1 calc R U . . .
C108 C 0.2679(3) 1.0987(2) 0.7265(2) 0.0846(17) Uani 1 1 d . . . . .
H108 H 0.2692 1.1480 0.7250 0.102 Uiso 1 1 calc R U . . .
C109 C 0.2698(3) 1.0725(2) 0.6717(2) 0.0762(15) Uani 1 1 d . . . . .
H109 H 0.2728 1.1041 0.6325 0.091 Uiso 1 1 calc R U . . .
C110 C 0.2675(3) 1.0006(2) 0.67278(18) 0.0689(13) Uani 1 1 d . . . . .
C111 C 0.2536(3) 0.9325(3) 0.8522(2) 0.0858(18) Uani 1 1 d . . . . .
H111 H 0.2647 0.8836 0.8454 0.103 Uiso 1 1 calc R U . . .
C112 C 0.1705(3) 0.9327(3) 0.8866(2) 0.107(2) Uani 1 1 d . . . . .
H11A H 0.1600 0.9787 0.8981 0.160 Uiso 1 1 calc R U . . .
H11B H 0.1638 0.8962 0.9248 0.160 Uiso 1 1 calc R U . . .
H11C H 0.1353 0.9231 0.8583 0.160 Uiso 1 1 calc R U . . .
C113 C 0.3095(4) 0.9524(3) 0.8939(2) 0.102(2) Uani 1 1 d . . . . .
H11D H 0.3609 0.9583 0.8697 0.152 Uiso 1 1 calc R U . . .
H11E H 0.3092 0.9151 0.9311 0.152 Uiso 1 1 calc R U . . .
H11F H 0.2942 0.9965 0.9076 0.152 Uiso 1 1 calc R U . . .
C114 C 0.2603(3) 0.9738(2) 0.61273(18) 0.0722(14) Uani 1 1 d . . . . .
H114 H 0.2759 0.9236 0.6191 0.087 Uiso 1 1 calc R U . . .
C115 C 0.3121(3) 1.0135(3) 0.5538(2) 0.0857(17) Uani 1 1 d . . . . .
H11G H 0.3068 0.9919 0.5173 0.129 Uiso 1 1 calc R U . . .
H11H H 0.3651 1.0111 0.5613 0.129 Uiso 1 1 calc R U . . .
H11I H 0.2973 1.0627 0.5454 0.129 Uiso 1 1 calc R U . . .
C116 C 0.1776(3) 0.9748(3) 0.6013(2) 0.0956(19) Uani 1 1 d . . . . .
H11J H 0.1458 0.9470 0.6381 0.143 Uiso 1 1 calc R U . . .
H11K H 0.1736 0.9546 0.5638 0.143 Uiso 1 1 calc R U . . .
H11L H 0.1604 1.0234 0.5948 0.143 Uiso 1 1 calc R U . . .
C117 C 0.5351(4) 1.0416(2) 0.6067(2) 0.0929(18) Uani 1 1 d . . . . .
H11M H 0.5313 1.0923 0.6058 0.139 Uiso 1 1 calc R U . . .
H11N H 0.4917 1.0249 0.5900 0.139 Uiso 1 1 calc R U . . .
H11O H 0.5825 1.0322 0.5806 0.139 Uiso 1 1 calc R U . . .
C118 C 0.6163(4) 1.0383(3) 0.7107(3) 0.103(2) Uani 1 1 d . . . . .
H11P H 0.6127 1.0894 0.6995 0.154 Uiso 1 1 calc R U . . .
H11Q H 0.6637 1.0233 0.6882 0.154 Uiso 1 1 calc R U . . .
H11R H 0.6161 1.0247 0.7564 0.154 Uiso 1 1 calc R U . . .
C119 C 0.4548(4) 1.0382(2) 0.7289(3) 0.097(2) Uani 1 1 d . . . . .
H11S H 0.4491 1.0199 0.7745 0.145 Uiso 1 1 calc R U . . .
H11T H 0.4080 1.0284 0.7130 0.145 Uiso 1 1 calc R U . . .
H11U H 0.4646 1.0891 0.7210 0.145 Uiso 1 1 calc R U . . .
C120 C 0.4470(3) 0.8619(2) 0.80028(18) 0.0672(12) Uani 1 1 d . . . . .
H120 H 0.4015 0.8877 0.7996 0.081 Uiso 1 1 calc R U . . .
C121 C 0.5180(3) 0.8873(3) 0.80959(19) 0.0798(15) Uani 1 1 d . . . . .
H121 H 0.5283 0.9330 0.8170 0.096 Uiso 1 1 calc R U . . .
C122 C 0.5710(3) 0.8334(3) 0.80605(19) 0.0745(13) Uani 1 1 d . . . . .
H122 H 0.6234 0.8364 0.8097 0.089 Uiso 1 1 calc R U . . .
C123 C 0.5322(3) 0.7746(2) 0.79627(19) 0.0677(12) Uani 1 1 d . . . . .
H123 H 0.5538 0.7303 0.7929 0.081 Uiso 1 1 calc R U . . .
C124 C 0.4555(2) 0.7919(2) 0.79215(15) 0.0578(10) Uani 1 1 d . . . . .
H124 H 0.4170 0.7617 0.7852 0.069 Uiso 1 1 calc R U . . .
C125 C 0.6589(3) 0.8353(3) 0.6693(2) 0.0701(12) Uani 1 1 d . . . . .
H125 H 0.6966 0.8337 0.6962 0.084 Uiso 1 1 calc R U . . .
C126 C 0.6408(3) 0.8936(2) 0.6269(2) 0.0666(12) Uani 1 1 d . . . . .
H126 H 0.6644 0.9389 0.6196 0.080 Uiso 1 1 calc R U . . .
C127 C 0.5821(2) 0.8745(2) 0.59691(17) 0.0589(11) Uani 1 1 d . . . . .
H127 H 0.5584 0.9047 0.5664 0.071 Uiso 1 1 calc R U . . .
C128 C 0.5639(2) 0.8019(2) 0.61975(17) 0.0570(10) Uani 1 1 d . . . . .
H128 H 0.5270 0.7745 0.6069 0.068 Uiso 1 1 calc R U . . .
C129 C 0.6112(3) 0.7791(2) 0.66493(19) 0.0656(12) Uani 1 1 d . . . . .
H129 H 0.6112 0.7328 0.6889 0.079 Uiso 1 1 calc R U . . .

loop_
_atom_site_aniso_label
_atom_site_aniso_U_11
_atom_site_aniso_U_22
_atom_site_aniso_U_33
_atom_site_aniso_U_23
_atom_site_aniso_U_13
_atom_site_aniso_U_12
P1 0.0735(6) 0.0473(5) 0.0320(4) -0.0042(3) -0.0036(4) 0.0171(4)
Ti1 0.0511(4) 0.0417(3) 0.0272(3) 0.0004(2) 0.0035(2) 0.0193(3)
As1 0.0490(2) 0.0463(2) 0.02797(16) -0.00342(14) 0.00368(14) 0.01548(16)
C1 0.0449(18) 0.0440(17) 0.0270(14) -0.0022(12) 0.0060(13) 0.0096(14)
C2 0.055(2) 0.053(2) 0.0241(14) -0.0026(13) 0.0018(14) 0.0071(16)
C3 0.073(3) 0.050(2) 0.0342(17) -0.0073(15) -0.0058(16) 0.0051(18)
C4 0.082(3) 0.0427(19) 0.047(2) -0.0128(15) -0.0037(19) 0.0110(18)
C5 0.072(3) 0.0468(19) 0.0366(17) -0.0033(14) -0.0028(16) 0.0208(18)
C6 0.0509(19) 0.0434(17) 0.0283(15) -0.0015(13) 0.0040(13) 0.0146(15)
C7 0.069(2) 0.0457(19) 0.0314(16) -0.0028(14) -0.0082(16) 0.0025(17)
C8 0.070(3) 0.051(2) 0.0447(19) -0.0110(16) -0.0185(18) 0.0095(18)
C9 0.080(3) 0.052(2) 0.060(2) -0.0171(18) -0.024(2) 0.017(2)
C10 0.110(4) 0.046(2) 0.062(3) -0.0047(18) -0.040(3) 0.017(2)
C11 0.108(4) 0.056(2) 0.0367(19) 0.0049(17) -0.020(2) 0.001(2)
C12 0.086(3) 0.048(2) 0.0326(17) -0.0017(15) -0.0132(18) 0.0000(19)
C13 0.058(2) 0.076(3) 0.046(2) -0.0079(19) -0.0086(17) 0.011(2)
C14 0.073(3) 0.113(4) 0.069(3) -0.024(3) 0.005(2) 0.011(3)
C15 0.079(3) 0.080(3) 0.055(2) 0.006(2) -0.014(2) -0.004(2)
C16 0.080(3) 0.085(3) 0.0304(18) 0.0006(18) -0.0057(18) -0.009(2)
C17 0.092(4) 0.113(4) 0.043(2) -0.022(2) 0.005(2) 0.003(3)
C18 0.112(4) 0.123(5) 0.039(2) 0.025(3) -0.015(2) -0.044(4)
C19 0.060(2) 0.0379(16) 0.0287(15) 0.0006(12) 0.0009(14) 0.0197(15)
C20 0.060(2) 0.0422(18) 0.0324(16) 0.0019(13) 0.0031(15) 0.0161(16)
C21 0.068(2) 0.054(2) 0.0295(16) 0.0019(14) 0.0048(16) 0.0205(18)
C22 0.081(3) 0.062(2) 0.0294(16) -0.0020(15) -0.0102(17) 0.030(2)
C23 0.065(2) 0.060(2) 0.0396(18) -0.0035(16) -0.0076(16) 0.0305(19)
C24 0.061(2) 0.0464(19) 0.0331(16) 0.0014(14) -0.0002(15) 0.0233(16)
C25 0.060(2) 0.058(2) 0.0317(16) -0.0009(15) 0.0083(15) 0.0109(17)
C26 0.057(2) 0.072(3) 0.048(2) -0.0022(18) 0.0078(17) 0.020(2)
C27 0.074(3) 0.072(3) 0.074(3) -0.003(2) 0.009(2) 0.003(2)
C28 0.058(2) 0.073(3) 0.0378(18) 0.0012(17) -0.0002(16) 0.031(2)
C29 0.080(3) 0.082(3) 0.060(2) -0.014(2) 0.000(2) 0.045(3)
C30 0.059(3) 0.095(3) 0.053(2) 0.008(2) -0.0047(19) 0.021(2)
C31 0.114(4) 0.064(3) 0.063(3) -0.015(2) -0.021(3) 0.012(3)
C32 0.090(3) 0.059(2) 0.0330(17) 0.0009(16) -0.0132(18) 0.019(2)
C33 0.090(3) 0.067(3) 0.0367(19) -0.0078(17) 0.0094(19) 0.028(2)
C34 0.052(2) 0.052(2) 0.0398(18) -0.0048(15) 0.0128(15) 0.0194(16)
C35 0.050(2) 0.050(2) 0.0473(19) -0.0013(15) 0.0035(16) 0.0217(17)
C36 0.049(2) 0.068(2) 0.048(2) -0.0069(17) -0.0008(16) 0.0160(18)
C37 0.056(2) 0.055(2) 0.054(2) -0.0041(17) 0.0121(18) 0.0104(18)
C38 0.065(2) 0.056(2) 0.0362(18) 0.0017(15) 0.0150(16) 0.0179(18)
C39 0.065(2) 0.066(2) 0.0438(19) -0.0016(17) -0.0106(17) 0.039(2)
C40 0.064(2) 0.052(2) 0.048(2) -0.0048(16) -0.0003(17) 0.0318(19)
C41 0.081(3) 0.048(2) 0.047(2) -0.0062(16) -0.0064(19) 0.032(2)
C42 0.077(3) 0.047(2) 0.056(2) 0.0093(18) 0.004(2) 0.023(2)
C43 0.082(3) 0.064(2) 0.0360(18) 0.0084(17) 0.0015(19) 0.038(2)
Ti2 0.0415(3) 0.0668(4) 0.0314(3) 0.0103(3) -0.0003(2) 0.0101(3)
As2 0.0433(2) 0.0538(2) 0.03772(19) 0.01060(16) 0.00491(15) 0.01941(17)
C44 0.0454(19) 0.0428(17) 0.0320(15) 0.0037(13) 0.0067(13) 0.0197(14)
C45 0.0475(19) 0.0364(16) 0.0372(16) 0.0004(13) 0.0091(14) 0.0150(14)
C46 0.063(2) 0.0467(19) 0.0358(17) 0.0006(14) 0.0138(16) 0.0119(17)
C47 0.069(3) 0.062(2) 0.0331(17) -0.0008(15) -0.0018(16) 0.0180(19)
C48 0.053(2) 0.0483(19) 0.0393(18) -0.0035(14) 0.0010(15) 0.0131(16)
C49 0.0461(19) 0.0407(17) 0.0371(16) -0.0001(13) 0.0070(14) 0.0174(14)
C50 0.049(2) 0.050(2) 0.0379(17) 0.0044(14) 0.0150(15) 0.0179(16)
C51 0.048(2) 0.054(2) 0.0376(17) 0.0040(15) 0.0094(15) 0.0153(16)
C52 0.050(2) 0.066(2) 0.051(2) 0.0076(18) 0.0093(17) 0.0085(18)
C53 0.046(2) 0.087(3) 0.057(2) 0.011(2) 0.0170(18) 0.017(2)
C54 0.052(2) 0.074(3) 0.067(3) 0.015(2) 0.020(2) 0.032(2)
C55 0.051(2) 0.060(2) 0.060(2) 0.0129(18) 0.0262(18) 0.0232(18)
C56 0.053(2) 0.0465(19) 0.0451(19) 0.0014(15) 0.0117(16) 0.0125(16)
C57 0.070(3) 0.052(2) 0.062(2) -0.0059(18) 0.016(2) 0.0028(19)
C58 0.078(3) 0.053(2) 0.052(2) 0.0081(17) 0.003(2) 0.020(2)
C59 0.059(3) 0.051(2) 0.091(3) 0.015(2) 0.039(2) 0.0240(19)
C60 0.098(4) 0.055(3) 0.120(5) -0.009(3) 0.039(4) 0.009(3)
C61 0.088(4) 0.070(3) 0.138(5) 0.040(3) 0.049(4) 0.042(3)
C62 0.0461(19) 0.054(2) 0.0302(15) 0.0030(14) 0.0013(13) 0.0112(15)
C63 0.0436(19) 0.064(2) 0.0321(16) -0.0029(15) 0.0009(14) 0.0100(16)
C64 0.045(2) 0.084(3) 0.0395(19) 0.0027(18) 0.0027(15) 0.0101(19)
C65 0.050(2) 0.090(3) 0.048(2) 0.024(2) 0.0057(17) 0.003(2)
C66 0.063(3) 0.060(2) 0.054(2) 0.0173(18) -0.0084(19) 0.0037(19)
C67 0.050(2) 0.058(2) 0.0446(19) 0.0094(16) -0.0041(16) 0.0082(17)
C68 0.046(2) 0.057(2) 0.0471(19) -0.0103(16) -0.0001(15) 0.0111(16)
C69 0.049(2) 0.091(3) 0.069(3) -0.036(2) 0.012(2) 0.003(2)
C70 0.060(2) 0.054(2) 0.065(2) -0.0091(18) -0.0140(19) 0.0194(18)
C71 0.060(2) 0.047(2) 0.066(2) 0.0000(18) -0.0040(19) 0.0117(18)
C72 0.080(3) 0.080(3) 0.104(4) -0.033(3) -0.006(3) 0.016(3)
C73 0.091(4) 0.057(3) 0.109(4) 0.015(3) -0.009(3) 0.029(3)
P2A 0.0458(9) 0.066(2) 0.0498(11) 0.0034(12) -0.0056(7) 0.0163(10)
C74A 0.049(4) 0.085(6) 0.094(6) 0.007(5) -0.010(4) 0.028(4)
C75A 0.054(4) 0.108(7) 0.062(4) -0.013(4) -0.018(3) 0.008(4)
C76A 0.041(4) 0.085(6) 0.057(5) -0.004(4) 0.005(3) 0.005(5)
P2B 0.0384(19) 0.084(7) 0.043(2) 0.007(3) -0.0022(15) 0.008(3)
C74B 0.044(9) 0.093(17) 0.046(9) -0.001(10) -0.004(7) -0.002(12)
C75B 0.068(12) 0.15(3) 0.058(10) -0.034(12) 0.000(8) -0.041(14)
C76B 0.062(11) 0.087(16) 0.090(14) 0.005(11) -0.009(9) 0.039(11)
C77 0.085(3) 0.095(3) 0.0313(19) 0.009(2) 0.004(2) -0.002(3)
C78 0.055(2) 0.076(3) 0.0390(19) 0.0073(18) 0.0105(17) 0.006(2)
C79 0.065(2) 0.058(2) 0.0385(18) 0.0161(16) 0.0080(17) 0.0069(19)
C80 0.070(3) 0.082(3) 0.046(2) 0.028(2) 0.007(2) 0.026(2)
C81 0.069(3) 0.118(4) 0.045(2) 0.032(3) -0.012(2) -0.004(3)
C82 0.075(3) 0.068(3) 0.044(2) -0.0086(18) -0.0111(19) 0.002(2)
C83 0.068(3) 0.075(3) 0.048(2) 0.0001(19) -0.0046(19) -0.008(2)
C84 0.058(2) 0.058(2) 0.0358(17) 0.0083(15) 0.0001(16) 0.0028(17)
C85 0.054(2) 0.0434(18) 0.0407(18) 0.0014(14) -0.0088(15) 0.0112(15)
C86 0.058(2) 0.057(2) 0.0400(18) -0.0049(15) -0.0038(16) 0.0160(18)
P3 0.0937(9) 0.0494(6) 0.0639(7) -0.0041(5) 0.0160(6) 0.0144(6)
Ti3 0.0652(4) 0.0468(3) 0.0348(3) -0.0007(3) 0.0117(3) 0.0161(3)
As3 0.0647(3) 0.0488(2) 0.03406(19) 0.00550(15) 0.01239(17) 0.02233(19)
C87 0.063(2) 0.054(2) 0.0340(17) 0.0116(15) 0.0151(16) 0.0315(18)
C88 0.054(2) 0.059(2) 0.0353(17) 0.0124(15) 0.0126(15) 0.0269(18)
C89 0.057(2) 0.070(3) 0.069(3) 0.011(2) 0.020(2) 0.021(2)
C90 0.062(3) 0.095(4) 0.094(4) 0.023(3) 0.038(3) 0.034(3)
C91 0.082(3) 0.074(3) 0.074(3) 0.015(2) 0.038(3) 0.043(3)
C92 0.074(3) 0.060(2) 0.0384(18) 0.0122(16) 0.0207(18) 0.036(2)
C93 0.0468(19) 0.0425(18) 0.0395(17) 0.0012(14) 0.0094(14) 0.0109(15)
C94 0.051(2) 0.0497(19) 0.0346(17) -0.0009(14) 0.0046(14) 0.0125(16)
C95 0.054(2) 0.0485(19) 0.0453(19) -0.0008(15) 0.0027(16) 0.0169(16)
C96 0.056(2) 0.051(2) 0.050(2) -0.0042(16) 0.0127(17) 0.0181(17)
C97 0.055(2) 0.056(2) 0.0353(17) 0.0020(15) 0.0115(15) 0.0088(17)
C98 0.0453(19) 0.053(2) 0.0407(18) 0.0042(15) 0.0061(15) 0.0086(16)
C99 0.064(2) 0.0494(19) 0.0345(17) -0.0002(14) 0.0035(16) 0.0194(17)
C100 0.074(3) 0.078(3) 0.0362(19) 0.0054(18) 0.0063(18) 0.003(2)
C101 0.077(3) 0.057(2) 0.0403(19) -0.0009(16) -0.0052(18) 0.020(2)
C102 0.051(2) 0.071(2) 0.0383(18) 0.0112(17) 0.0050(16) 0.0136(18)
C103 0.063(2) 0.070(3) 0.041(2) 0.0124(18) 0.0022(17) 0.007(2)
C104 0.060(3) 0.103(4) 0.066(3) 0.024(3) -0.007(2) 0.000(3)
C105 0.080(3) 0.057(2) 0.045(2) 0.0073(17) 0.0155(19) 0.037(2)
C106 0.096(3) 0.074(3) 0.042(2) 0.0029(19) 0.016(2) 0.052(3)
C107 0.102(4) 0.072(3) 0.051(2) -0.011(2) 0.013(2) 0.046(3)
C108 0.120(4) 0.059(3) 0.060(3) 0.001(2) 0.017(3) 0.050(3)
C109 0.104(4) 0.061(3) 0.049(2) 0.0065(19) 0.012(2) 0.044(3)
C110 0.088(3) 0.060(2) 0.044(2) 0.0055(17) 0.014(2) 0.041(2)
C111 0.117(4) 0.082(3) 0.041(2) 0.004(2) 0.020(2) 0.055(3)
C112 0.124(5) 0.115(4) 0.052(3) 0.019(3) 0.035(3) 0.060(4)
C113 0.143(5) 0.103(4) 0.053(3) -0.012(3) 0.001(3) 0.062(4)
C114 0.101(4) 0.062(2) 0.042(2) 0.0064(18) 0.010(2) 0.041(2)
C115 0.125(4) 0.072(3) 0.042(2) 0.010(2) 0.019(2) 0.036(3)
C116 0.105(4) 0.114(4) 0.060(3) -0.008(3) 0.001(3) 0.048(4)
C117 0.122(5) 0.058(3) 0.076(3) 0.020(2) 0.019(3) 0.021(3)
C118 0.124(5) 0.068(3) 0.117(5) -0.034(3) 0.001(4) -0.007(3)
C119 0.132(5) 0.057(3) 0.085(4) -0.011(2) 0.034(3) 0.029(3)
C120 0.084(3) 0.068(3) 0.0378(19) -0.0011(18) 0.018(2) 0.022(2)
C121 0.114(4) 0.080(3) 0.038(2) -0.008(2) 0.011(2) 0.004(3)
C122 0.074(3) 0.099(4) 0.040(2) 0.007(2) 0.001(2) 0.007(3)
C123 0.074(3) 0.069(3) 0.046(2) 0.0145(19) 0.0057(19) 0.022(2)
C124 0.074(3) 0.058(2) 0.0288(16) 0.0069(15) 0.0141(16) 0.0131(19)
C125 0.060(3) 0.093(3) 0.054(2) -0.013(2) 0.0028(19) 0.022(2)
C126 0.069(3) 0.066(3) 0.055(2) -0.0097(19) 0.019(2) 0.008(2)
C127 0.066(3) 0.063(2) 0.0366(18) -0.0001(16) 0.0163(17) 0.017(2)
C128 0.065(2) 0.056(2) 0.0436(19) -0.0115(16) 0.0146(17) 0.0169(18)
C129 0.075(3) 0.059(2) 0.053(2) -0.0036(18) 0.014(2) 0.026(2)

loop_
_atom_type_symbol
_atom_type_description
_atom_type_scat_dispersion_real
_atom_type_scat_dispersion_imag
_atom_type_scat_source
C C 0.0181 0.0091 'International Tables Vol C Tables 4.2.6.8 and 6.1.1.4'
H H 0.0000 0.0000 'International Tables Vol C Tables 4.2.6.8 and 6.1.1.4'
P P 0.2955 0.4335 'International Tables Vol C Tables 4.2.6.8 and 6.1.1.4'
Ti Ti 0.2191 1.8069 'International Tables Vol C Tables 4.2.6.8 and 6.1.1.4'
As As -0.9300 1.0051 'International Tables Vol C Tables 4.2.6.8 and 6.1.1.4'

loop_
_geom_angle_atom_site_label_1
_geom_angle_atom_site_label_2
_geom_angle_atom_site_label_3
_geom_angle
_geom_angle_site_symmetry_1
_geom_angle_site_symmetry_3
_geom_angle_publ_flag
C32 P1 C31 101.3(2) . . ?
C32 P1 C33 100.67(19) . . ?
C31 P1 C33 100.9(2) . . ?
C32 P1 Ti1 116.88(13) . . ?
C31 P1 Ti1 117.87(16) . . ?
C33 P1 Ti1 116.30(15) . . ?
C34 Ti1 C35 35.16(13) . . ?
C34 Ti1 C38 35.12(13) . . ?
C35 Ti1 C38 57.93(13) . . ?
C34 Ti1 C43 101.79(13) . . ?
C35 Ti1 C43 135.44(13) . . ?
C38 Ti1 C43 79.13(13) . . ?
C34 Ti1 C37 57.93(15) . . ?
C35 Ti1 C37 57.68(14) . . ?
C38 Ti1 C37 34.29(15) . . ?
C43 Ti1 C37 94.00(15) . . ?
C34 Ti1 C40 146.64(15) . . ?
C35 Ti1 C40 162.32(14) . . ?
C38 Ti1 C40 136.18(13) . . ?
C43 Ti1 C40 57.06(13) . . ?
C37 Ti1 C40 139.80(14) . . ?
C34 Ti1 C36 57.75(15) . . ?
C35 Ti1 C36 34.35(14) . . ?
C38 Ti1 C36 57.28(14) . . ?
C43 Ti1 C36 128.63(15) . . ?
C37 Ti1 C36 34.63(13) . . ?
C40 Ti1 C36 155.33(15) . . ?
C34 Ti1 C39 113.09(14) . . ?
C35 Ti1 C39 144.96(15) . . ?
C38 Ti1 C39 106.11(14) . . ?
C43 Ti1 C39 34.66(15) . . ?
C37 Ti1 C39 128.23(14) . . ?
C40 Ti1 C39 34.61(13) . . ?
C36 Ti1 C39 162.38(13) . . ?
C34 Ti1 C42 121.36(13) . . ?
C35 Ti1 C42 140.68(15) . . ?
C38 Ti1 C42 88.03(13) . . ?
C43 Ti1 C42 34.15(16) . . ?
C37 Ti1 C42 83.22(15) . . ?
C40 Ti1 C42 57.00(15) . . ?
C36 Ti1 C42 112.33(16) . . ?
C39 Ti1 C42 57.43(17) . . ?
C34 Ti1 C41 155.73(13) . . ?
C35 Ti1 C41 157.49(16) . . ?
C38 Ti1 C41 122.03(13) . . ?
C43 Ti1 C41 56.88(14) . . ?
C37 Ti1 C41 108.32(15) . . ?
C40 Ti1 C41 33.99(15) . . ?
C36 Ti1 C41 123.98(16) . . ?
C39 Ti1 C41 57.23(16) . . ?
C42 Ti1 C41 34.45(13) . . ?
C34 Ti1 As1 84.40(10) . . ?
C35 Ti1 As1 83.52(10) . . ?
C38 Ti1 As1 116.98(11) . . ?
C43 Ti1 As1 108.62(13) . . ?
C37 Ti1 As1 139.64(10) . . ?
C40 Ti1 As1 79.79(11) . . ?
C36 Ti1 As1 114.45(10) . . ?
C39 Ti1 As1 77.12(11) . . ?
C42 Ti1 As1 133.22(12) . . ?
C41 Ti1 As1 112.02(12) . . ?
C34 Ti1 P1 123.93(10) . . ?
C35 Ti1 P1 88.81(10) . . ?
C38 Ti1 P1 132.57(12) . . ?
C43 Ti1 P1 132.94(10) . . ?
C37 Ti1 P1 100.70(11) . . ?
C40 Ti1 P1 84.86(10) . . ?
C36 Ti1 P1 76.03(10) . . ?
C39 Ti1 P1 119.02(9) . . ?
C42 Ti1 P1 103.61(11) . . ?
C41 Ti1 P1 76.06(10) . . ?
As1 Ti1 P1 88.05(3) . . ?
C1 As1 Ti1 121.73(10) . . ?
C2 C1 C6 117.5(3) . . ?
C2 C1 As1 115.1(2) . . ?
C6 C1 As1 126.3(2) . . ?
C3 C2 C1 121.0(3) . . ?
C3 C2 C7 115.5(3) . . ?
C1 C2 C7 123.4(3) . . ?
C4 C3 C2 120.3(4) . . ?
C4 C3 H3 119.8 . . ?
C2 C3 H3 119.8 . . ?
C5 C4 C3 119.3(3) . . ?
C5 C4 H4 120.3 . . ?
C3 C4 H4 120.3 . . ?
C4 C5 C6 122.1(3) . . ?
C4 C5 H5 119.0 . . ?
C6 C5 H5 119.0 . . ?
C5 C6 C1 119.6(3) . . ?
C5 C6 C19 115.1(3) . . ?
C1 C6 C19 125.0(3) . . ?
C8 C7 C12 120.0(3) . . ?
C8 C7 C2 119.1(3) . . ?
C12 C7 C2 120.7(4) . . ?
C9 C8 C7 119.1(4) . . ?
C9 C8 C13 119.2(4) . . ?
C7 C8 C13 121.5(3) . . ?
C10 C9 C8 120.8(4) . . ?
C10 C9 H9 119.6 . . ?
C8 C9 H9 119.6 . . ?
C11 C10 C9 119.6(4) . . ?
C11 C10 H10 120.2 . . ?
C9 C10 H10 120.2 . . ?
C10 C11 C12 121.9(4) . . ?
C10 C11 H11 119.1 . . ?
C12 C11 H11 119.1 . . ?
C11 C12 C7 118.5(4) . . ?
C11 C12 C16 118.8(4) . . ?
C7 C12 C16 122.5(3) . . ?
C8 C13 C14 113.8(4) . . ?
C8 C13 C15 110.0(3) . . ?
C14 C13 C15 110.8(4) . . ?
C8 C13 H13 107.3 . . ?
C14 C13 H13 107.3 . . ?
C15 C13 H13 107.3 . . ?
C13 C14 H14A 109.5 . . ?
C13 C14 H14B 109.5 . . ?
H14A C14 H14B 109.5 . . ?
C13 C14 H14C 109.5 . . ?
H14A C14 H14C 109.5 . . ?
H14B C14 H14C 109.5 . . ?
C13 C15 H15A 109.5 . . ?
C13 C15 H15B 109.5 . . ?
H15A C15 H15B 109.5 . . ?
C13 C15 H15C 109.5 . . ?
H15A C15 H15C 109.5 . . ?
H15B C15 H15C 109.5 . . ?
C12 C16 C17 111.3(4) . . ?
C12 C16 C18 111.8(4) . . ?
C17 C16 C18 109.4(4) . . ?
C12 C16 H16 108.1 . . ?
C17 C16 H16 108.1 . . ?
C18 C16 H16 108.1 . . ?
C16 C17 H17A 109.5 . . ?
C16 C17 H17B 109.5 . . ?
H17A C17 H17B 109.5 . . ?
C16 C17 H17C 109.5 . . ?
H17A C17 H17C 109.5 . . ?
H17B C17 H17C 109.5 . . ?
C16 C18 H18A 109.5 . . ?
C16 C18 H18B 109.5 . . ?
H18A C18 H18B 109.5 . . ?
C16 C18 H18C 109.5 . . ?
H18A C18 H18C 109.5 . . ?
H18B C18 H18C 109.5 . . ?
C24 C19 C20 119.7(3) . . ?
C24 C19 C6 120.9(3) . . ?
C20 C19 C6 118.8(3) . . ?
C21 C20 C19 118.9(4) . . ?
C21 C20 C25 119.3(3) . . ?
C19 C20 C25 121.6(3) . . ?
C22 C21 C20 121.5(3) . . ?
C22 C21 H21 119.3 . . ?
C20 C21 H21 119.3 . . ?
C23 C22 C21 119.6(3) . . ?
C23 C22 H22 120.2 . . ?
C21 C22 H22 120.2 . . ?
C22 C23 C24 121.3(4) . . ?
C22 C23 H23 119.4 . . ?
C24 C23 H23 119.4 . . ?
C23 C24 C19 119.0(3) . . ?
C23 C24 C28 117.2(3) . . ?
C19 C24 C28 123.7(3) . . ?
C20 C25 C26 113.9(3) . . ?
C20 C25 C27 109.6(3) . . ?
C26 C25 C27 110.6(3) . . ?
C20 C25 H25 107.5 . . ?
C26 C25 H25 107.5 . . ?
C27 C25 H25 107.5 . . ?
C25 C26 H26A 109.5 . . ?
C25 C26 H26B 109.5 . . ?
H26A C26 H26B 109.5 . . ?
C25 C26 H26C 109.5 . . ?
H26A C26 H26C 109.5 . . ?
H26B C26 H26C 109.5 . . ?
C25 C27 H27A 109.5 . . ?
C25 C27 H27B 109.5 . . ?
H27A C27 H27B 109.5 . . ?
C25 C27 H27C 109.5 . . ?
H27A C27 H27C 109.5 . . ?
H27B C27 H27C 109.5 . . ?
C30 C28 C24 114.2(4) . . ?
C30 C28 C29 109.5(4) . . ?
C24 C28 C29 109.9(3) . . ?
C30 C28 H28 107.7 . . ?
C24 C28 H28 107.7 . . ?
C29 C28 H28 107.7 . . ?
C28 C29 H29A 109.5 . . ?
C28 C29 H29B 109.5 . . ?
H29A C29 H29B 109.5 . . ?
C28 C29 H29C 109.5 . . ?
H29A C29 H29C 109.5 . . ?
H29B C29 H29C 109.5 . . ?
C28 C30 H30A 109.5 . . ?
C28 C30 H30B 109.5 . . ?
H30A C30 H30B 109.5 . . ?
C28 C30 H30C 109.5 . . ?
H30A C30 H30C 109.5 . . ?
H30B C30 H30C 109.5 . . ?
P1 C31 H31A 109.5 . . ?
P1 C31 H31B 109.5 . . ?
H31A C31 H31B 109.5 . . ?
P1 C31 H31C 109.5 . . ?
H31A C31 H31C 109.5 . . ?
H31B C31 H31C 109.5 . . ?
P1 C32 H32A 109.5 . . ?
P1 C32 H32B 109.5 . . ?
H32A C32 H32B 109.5 . . ?
P1 C32 H32C 109.5 . . ?
H32A C32 H32C 109.5 . . ?
H32B C32 H32C 109.5 . . ?
P1 C33 H33A 109.5 . . ?
P1 C33 H33B 109.5 . . ?
H33A C33 H33B 109.5 . . ?
P1 C33 H33C 109.5 . . ?
H33A C33 H33C 109.5 . . ?
H33B C33 H33C 109.5 . . ?
C35 C34 C38 107.0(4) . . ?
C35 C34 Ti1 72.63(19) . . ?
C38 C34 Ti1 72.91(19) . . ?
C35 C34 H34 126.5 . . ?
C38 C34 H34 126.5 . . ?
Ti1 C34 H34 119.9 . . ?
C36 C35 C34 108.4(3) . . ?
C36 C35 Ti1 74.2(2) . . ?
C34 C35 Ti1 72.22(18) . . ?
C36 C35 H35 125.8 . . ?
C34 C35 H35 125.8 . . ?
Ti1 C35 H35 119.6 . . ?
C35 C36 C37 108.1(4) . . ?
C35 C36 Ti1 71.5(2) . . ?
C37 C36 Ti1 72.2(2) . . ?
C35 C36 H36 126.0 . . ?
C37 C36 H36 126.0 . . ?
Ti1 C36 H36 122.0 . . ?
C38 C37 C36 108.0(4) . . ?
C38 C37 Ti1 72.3(2) . . ?
C36 C37 Ti1 73.2(2) . . ?
C38 C37 H37 126.0 . . ?
C36 C37 H37 126.0 . . ?
Ti1 C37 H37 120.3 . . ?
C37 C38 C34 108.6(3) . . ?
C37 C38 Ti1 73.4(2) . . ?
C34 C38 Ti1 71.98(18) . . ?
C37 C38 H38 125.7 . . ?
C34 C38 H38 125.7 . . ?
Ti1 C38 H38 120.6 . . ?
C43 C39 C40 106.3(4) . . ?
C43 C39 Ti1 72.0(2) . . ?
C40 C39 Ti1 72.4(2) . . ?
C43 C39 H39 126.9 . . ?
C40 C39 H39 126.9 . . ?
Ti1 C39 H39 120.6 . . ?
C41 C40 C39 109.1(4) . . ?
C41 C40 Ti1 73.9(2) . . ?
C39 C40 Ti1 73.0(2) . . ?
C41 C40 H40 125.5 . . ?
C39 C40 H40 125.5 . . ?
Ti1 C40 H40 119.4 . . ?
C40 C41 C42 107.9(4) . . ?
C40 C41 Ti1 72.1(2) . . ?
C42 C41 Ti1 72.6(2) . . ?
C40 C41 H41 126.1 . . ?
C42 C41 H41 126.1 . . ?
Ti1 C41 H41 121.0 . . ?
C43 C42 C41 107.3(4) . . ?
C43 C42 Ti1 71.8(2) . . ?
C41 C42 Ti1 73.0(2) . . ?
C43 C42 H42 126.4 . . ?
C41 C42 H42 126.4 . . ?
Ti1 C42 H42 120.7 . . ?
C42 C43 C39 109.4(4) . . ?
C42 C43 Ti1 74.1(2) . . ?
C39 C43 Ti1 73.36(19) . . ?
C42 C43 H43 125.3 . . ?
C39 C43 H43 125.3 . . ?
Ti1 C43 H43 119.0 . . ?
C85 Ti2 C84 34.99(13) . . ?
C85 Ti2 C86 35.12(12) . . ?
C84 Ti2 C86 57.82(13) . . ?
C85 Ti2 C78 101.49(14) . . ?
C84 Ti2 C78 135.23(14) . . ?
C86 Ti2 C78 79.41(14) . . ?
C85 Ti2 C82 58.38(14) . . ?
C84 Ti2 C82 57.85(14) . . ?
C86 Ti2 C82 34.79(15) . . ?
C78 Ti2 C82 95.00(15) . . ?
C85 Ti2 C83 57.49(15) . . ?
C84 Ti2 C83 34.53(14) . . ?
C86 Ti2 C83 56.78(16) . . ?
C78 Ti2 C83 128.96(15) . . ?
C82 Ti2 C83 33.99(15) . . ?
C85 Ti2 C77 121.41(15) . . ?
C84 Ti2 C77 141.50(17) . . ?
C86 Ti2 C77 88.33(15) . . ?
C78 Ti2 C77 34.15(16) . . ?
C82 Ti2 C77 84.03(16) . . ?
C83 Ti2 C77 113.19(17) . . ?
C85 Ti2 C81 155.06(16) . . ?
C84 Ti2 C81 158.19(18) . . ?
C86 Ti2 C81 121.51(17) . . ?
C78 Ti2 C81 56.61(16) . . ?
C82 Ti2 C81 107.95(19) . . ?
C83 Ti2 C81 124.40(19) . . ?
C77 Ti2 C81 33.72(17) . . ?
C85 Ti2 C80 146.33(17) . . ?
C84 Ti2 C80 162.21(16) . . ?
C86 Ti2 C80 136.06(14) . . ?
C78 Ti2 C80 56.66(14) . . ?
C82 Ti2 C80 139.77(16) . . ?
C83 Ti2 C80 155.85(18) . . ?
C77 Ti2 C80 56.28(17) . . ?
C81 Ti2 C80 34.07(18) . . ?
C85 Ti2 C79 113.17(14) . . ?
C84 Ti2 C79 144.73(15) . . ?
C86 Ti2 C79 106.43(14) . . ?
C78 Ti2 C79 34.14(14) . . ?
C82 Ti2 C79 128.86(14) . . ?
C83 Ti2 C79 162.25(15) . . ?
C77 Ti2 C79 56.54(17) . . ?
C81 Ti2 C79 56.71(18) . . ?
C80 Ti2 C79 34.18(15) . . ?
C85 Ti2 As2 83.98(9) . . ?
C84 Ti2 As2 82.99(10) . . ?
C86 Ti2 As2 116.64(10) . . ?
C78 Ti2 As2 107.76(12) . . ?
C82 Ti2 As2 139.47(10) . . ?
C83 Ti2 As2 114.29(10) . . ?
C77 Ti2 As2 132.50(14) . . ?
C81 Ti2 As2 112.57(16) . . ?
C80 Ti2 As2 80.07(13) . . ?
C79 Ti2 As2 77.13(10) . . ?
C85 Ti2 P2A 122.29(13) . . ?
C84 Ti2 P2A 87.33(13) . . ?
C86 Ti2 P2A 128.2(2) . . ?
C78 Ti2 P2A 133.59(12) . . ?
C82 Ti2 P2A 95.4(2) . . ?
C83 Ti2 P2A 72.62(19) . . ?
C77 Ti2 P2A 102.78(15) . . ?
C81 Ti2 P2A 77.16(13) . . ?
C80 Ti2 P2A 88.03(17) . . ?
C79 Ti2 P2A 122.04(16) . . ?
As2 Ti2 P2A 92.49(18) . . ?
C44 As2 Ti2 121.63(9) . . ?
C49 C44 C45 117.0(3) . . ?
C49 C44 As2 115.9(2) . . ?
C45 C44 As2 125.6(3) . . ?
C46 C45 C44 119.5(3) . . ?
C46 C45 C50 115.6(3) . . ?
C44 C45 C50 124.7(3) . . ?
C47 C46 C45 122.5(3) . . ?
C47 C46 H46 118.7 . . ?
C45 C46 H46 118.7 . . ?
C46 C47 C48 118.4(3) . . ?
C46 C47 H47 120.8 . . ?
C48 C47 H47 120.8 . . ?
C47 C48 C49 121.5(4) . . ?
C47 C48 H48 119.2 . . ?
C49 C48 H48 119.2 . . ?
C48 C49 C44 121.0(3) . . ?
C48 C49 C62 115.9(3) . . ?
C44 C49 C62 122.8(3) . . ?
C55 C50 C51 119.0(4) . . ?
C55 C50 C45 119.8(4) . . ?
C51 C50 C45 120.8(3) . . ?
C52 C51 C50 119.3(3) . . ?
C52 C51 C56 118.6(3) . . ?
C50 C51 C56 122.0(3) . . ?
C53 C52 C51 120.9(4) . . ?
C53 C52 H52 119.6 . . ?
C51 C52 H52 119.6 . . ?
C54 C53 C52 120.0(4) . . ?
C54 C53 H53 120.0 . . ?
C52 C53 H53 120.0 . . ?
C53 C54 C55 121.6(4) . . ?
C53 C54 H54 119.2 . . ?
C55 C54 H54 119.2 . . ?
C54 C55 C50 119.2(4) . . ?
C54 C55 C59 119.5(3) . . ?
C50 C55 C59 121.0(4) . . ?
C51 C56 C57 112.6(4) . . ?
C51 C56 C58 111.2(3) . . ?
C57 C56 C58 108.4(3) . . ?
C51 C56 H56 108.2 . . ?
C57 C56 H56 108.2 . . ?
C58 C56 H56 108.2 . . ?
C56 C57 H57A 109.5 . . ?
C56 C57 H57B 109.5 . . ?
H57A C57 H57B 109.5 . . ?
C56 C57 H57C 109.5 . . ?
H57A C57 H57C 109.5 . . ?
H57B C57 H57C 109.5 . . ?
C56 C58 H58A 109.5 . . ?
C56 C58 H58B 109.5 . . ?
H58A C58 H58B 109.5 . . ?
C56 C58 H58C 109.5 . . ?
H58A C58 H58C 109.5 . . ?
H58B C58 H58C 109.5 . . ?
C60 C59 C55 110.4(4) . . ?
C60 C59 C61 111.5(4) . . ?
C55 C59 C61 113.2(5) . . ?
C60 C59 H59 107.1 . . ?
C55 C59 H59 107.1 . . ?
C61 C59 H59 107.1 . . ?
C59 C60 H60A 109.5 . . ?
C59 C60 H60B 109.5 . . ?
H60A C60 H60B 109.5 . . ?
C59 C60 H60C 109.5 . . ?
H60A C60 H60C 109.5 . . ?
H60B C60 H60C 109.5 . . ?
C59 C61 H61A 109.5 . . ?
C59 C61 H61B 109.5 . . ?
H61A C61 H61B 109.5 . . ?
C59 C61 H61C 109.5 . . ?
H61A C61 H61C 109.5 . . ?
H61B C61 H61C 109.5 . . ?
C63 C62 C67 119.8(3) . . ?
C63 C62 C49 120.8(3) . . ?
C67 C62 C49 119.1(3) . . ?
C64 C63 C62 118.2(3) . . ?
C64 C63 C68 118.5(3) . . ?
C62 C63 C68 123.2(3) . . ?
C65 C64 C63 121.8(4) . . ?
C65 C64 H64 119.1 . . ?
C63 C64 H64 119.1 . . ?
C64 C65 C66 120.0(4) . . ?
C64 C65 H65 120.0 . . ?
C66 C65 H65 120.0 . . ?
C65 C66 C67 121.5(4) . . ?
C65 C66 H66 119.2 . . ?
C67 C66 H66 119.2 . . ?
C66 C67 C62 118.6(4) . . ?
C66 C67 C71 119.9(4) . . ?
C62 C67 C71 121.4(3) . . ?
C70 C68 C63 111.3(3) . . ?
C70 C68 C69 108.7(3) . . ?
C63 C68 C69 112.3(3) . . ?
C70 C68 H68 108.1 . . ?
C63 C68 H68 108.1 . . ?
C69 C68 H68 108.1 . . ?
C68 C69 H69A 109.5 . . ?
C68 C69 H69B 109.5 . . ?
H69A C69 H69B 109.5 . . ?
C68 C69 H69C 109.5 . . ?
H69A C69 H69C 109.5 . . ?
H69B C69 H69C 109.5 . . ?
C68 C70 H70A 109.5 . . ?
C68 C70 H70B 109.5 . . ?
H70A C70 H70B 109.5 . . ?
C68 C70 H70C 109.5 . . ?
H70A C70 H70C 109.5 . . ?
H70B C70 H70C 109.5 . . ?
C67 C71 C72 109.6(4) . . ?
C67 C71 C73 113.5(4) . . ?
C72 C71 C73 111.5(4) . . ?
C67 C71 H71 107.3 . . ?
C72 C71 H71 107.3 . . ?
C73 C71 H71 107.3 . . ?
C71 C72 H72A 109.5 . . ?
C71 C72 H72B 109.5 . . ?
H72A C72 H72B 109.5 . . ?
C71 C72 H72C 109.5 . . ?
H72A C72 H72C 109.5 . . ?
H72B C72 H72C 109.5 . . ?
C71 C73 H73A 109.5 . . ?
C71 C73 H73B 109.5 . . ?
H73A C73 H73B 109.5 . . ?
C71 C73 H73C 109.5 . . ?
H73A C73 H73C 109.5 . . ?
H73B C73 H73C 109.5 . . ?
C76A P2A C74A 99.7(4) . . ?
C76A P2A C75A 101.7(5) . . ?
C74A P2A C75A 100.7(4) . . ?
C76A P2A Ti2 118.1(4) . . ?
C74A P2A Ti2 115.3(3) . . ?
C75A P2A Ti2 118.2(3) . . ?
P2A C74A H74A 109.5 . . ?
P2A C74A H74B 109.5 . . ?
H74A C74A H74B 109.5 . . ?
P2A C74A H74C 109.5 . . ?
H74A C74A H74C 109.5 . . ?
H74B C74A H74C 109.5 . . ?
P2A C75A H75A 109.5 . . ?
P2A C75A H75B 109.5 . . ?
H75A C75A H75B 109.5 . . ?
P2A C75A H75C 109.5 . . ?
H75A C75A H75C 109.5 . . ?
H75B C75A H75C 109.5 . . ?
P2A C76A H76A 109.5 . . ?
P2A C76A H76B 109.5 . . ?
H76A C76A H76B 109.5 . . ?
P2A C76A H76C 109.5 . . ?
H76A C76A H76C 109.5 . . ?
H76B C76A H76C 109.5 . . ?
C76B P2B C75B 103.1(10) . . ?
C76B P2B C74B 100.5(9) . . ?
C75B P2B C74B 100.2(10) . . ?
C76B P2B Ti2 121.1(7) . . ?
C75B P2B Ti2 112.9(7) . . ?
C74B P2B Ti2 116.1(9) . . ?
P2B C74B H74D 109.5 . . ?
P2B C74B H74E 109.5 . . ?
H74D C74B H74E 109.5 . . ?
P2B C74B H74F 109.5 . . ?
H74D C74B H74F 109.5 . . ?
H74E C74B H74F 109.5 . . ?
P2B C75B H75D 109.5 . . ?
P2B C75B H75E 109.5 . . ?
H75D C75B H75E 109.5 . . ?
P2B C75B H75F 109.5 . . ?
H75D C75B H75F 109.5 . . ?
H75E C75B H75F 109.5 . . ?
P2B C76B H76D 109.5 . . ?
P2B C76B H76E 109.5 . . ?
H76D C76B H76E 109.5 . . ?
P2B C76B H76F 109.5 . . ?
H76D C76B H76F 109.5 . . ?
H76E C76B H76F 109.5 . . ?
C81 C77 C78 108.5(5) . . ?
C81 C77 Ti2 73.3(2) . . ?
C78 C77 Ti2 72.2(2) . . ?
C81 C77 H77 125.8 . . ?
C78 C77 H77 125.8 . . ?
Ti2 C77 H77 120.4 . . ?
C77 C78 C79 108.2(4) . . ?
C77 C78 Ti2 73.6(2) . . ?
C79 C78 Ti2 74.0(2) . . ?
C77 C78 H78 125.9 . . ?
C79 C78 H78 125.9 . . ?
Ti2 C78 H78 118.4 . . ?
C78 C79 C80 107.2(4) . . ?
C78 C79 Ti2 71.9(2) . . ?
C80 C79 Ti2 72.7(2) . . ?
C78 C79 H79 126.4 . . ?
C80 C79 H79 126.4 . . ?
Ti2 C79 H79 120.8 . . ?
C81 C80 C79 108.1(4) . . ?
C81 C80 Ti2 73.0(3) . . ?
C79 C80 Ti2 73.1(2) . . ?
C81 C80 H80 125.9 . . ?
C79 C80 H80 125.9 . . ?
Ti2 C80 H80 119.8 . . ?
C77 C81 C80 107.9(5) . . ?
C77 C81 Ti2 72.9(2) . . ?
C80 C81 Ti2 73.0(2) . . ?
C77 C81 H81 126.0 . . ?
C80 C81 H81 126.0 . . ?
Ti2 C81 H81 119.9 . . ?
C83 C82 C86 106.7(4) . . ?
C83 C82 Ti2 73.1(3) . . ?
C86 C82 Ti2 71.6(2) . . ?
C83 C82 H82 126.7 . . ?
C86 C82 H82 126.7 . . ?
Ti2 C82 H82 120.5 . . ?
C82 C83 C84 109.7(4) . . ?
C82 C83 Ti2 72.9(3) . . ?
C84 C83 Ti2 71.4(2) . . ?
C82 C83 H83 125.1 . . ?
C84 C83 H83 125.1 . . ?
Ti2 C83 H83 122.2 . . ?
C83 C84 C85 107.6(3) . . ?
C83 C84 Ti2 74.1(2) . . ?
C85 C84 Ti2 71.96(19) . . ?
C83 C84 H84 126.2 . . ?
C85 C84 H84 126.2 . . ?
Ti2 C84 H84 119.6 . . ?
C84 C85 C86 107.3(4) . . ?
C84 C85 Ti2 73.1(2) . . ?
C86 C85 Ti2 73.3(2) . . ?
C84 C85 H85 126.3 . . ?
C86 C85 H85 126.3 . . ?
Ti2 C85 H85 119.3 . . ?
C85 C86 C82 108.6(4) . . ?
C85 C86 Ti2 71.59(19) . . ?
C82 C86 Ti2 73.6(2) . . ?
C85 C86 H86 125.7 . . ?
C82 C86 H86 125.7 . . ?
Ti2 C86 H86 120.9 . . ?
C119 P3 C117 100.4(2) . . ?
C119 P3 C118 101.3(3) . . ?
C117 P3 C118 101.9(3) . . ?
C119 P3 Ti3 116.91(18) . . ?
C117 P3 Ti3 116.21(19) . . ?
C118 P3 Ti3 117.4(2) . . ?
C124 Ti3 C120 34.97(14) . . ?
C124 Ti3 C123 35.18(15) . . ?
C120 Ti3 C123 57.94(15) . . ?
C124 Ti3 C129 102.28(14) . . ?
C120 Ti3 C129 135.34(14) . . ?
C123 Ti3 C129 78.56(15) . . ?
C124 Ti3 C122 58.36(17) . . ?
C120 Ti3 C122 58.18(17) . . ?
C123 Ti3 C122 34.57(17) . . ?
C129 Ti3 C122 92.26(17) . . ?
C124 Ti3 C121 57.98(18) . . ?
C120 Ti3 C121 34.90(18) . . ?
C123 Ti3 C121 57.34(17) . . ?
C129 Ti3 C121 126.89(18) . . ?
C122 Ti3 C121 34.64(17) . . ?
C124 Ti3 C128 112.50(15) . . ?
C120 Ti3 C128 144.85(17) . . ?
C123 Ti3 C128 104.32(15) . . ?
C129 Ti3 C128 34.22(15) . . ?
C122 Ti3 C128 125.90(16) . . ?
C121 Ti3 C128 160.18(16) . . ?
C124 Ti3 C127 145.80(16) . . ?
C120 Ti3 C127 162.67(17) . . ?
C123 Ti3 C127 135.16(14) . . ?
C129 Ti3 C127 56.72(14) . . ?
C122 Ti3 C127 139.08(16) . . ?
C121 Ti3 C127 155.75(19) . . ?
C128 Ti3 C127 34.65(13) . . ?
C124 Ti3 C125 122.98(15) . . ?
C120 Ti3 C125 140.90(17) . . ?
C123 Ti3 C125 89.22(15) . . ?
C129 Ti3 C125 34.46(17) . . ?
C122 Ti3 C125 82.79(16) . . ?
C121 Ti3 C125 111.19(19) . . ?
C128 Ti3 C125 57.18(17) . . ?
C127 Ti3 C125 56.42(15) . . ?
C124 Ti3 C126 156.35(14) . . ?
C120 Ti3 C126 157.86(19) . . ?
C123 Ti3 C126 122.62(16) . . ?
C129 Ti3 C126 56.38(15) . . ?
C122 Ti3 C126 108.46(18) . . ?
C121 Ti3 C126 123.9(2) . . ?
C128 Ti3 C126 56.85(16) . . ?
C127 Ti3 C126 33.77(15) . . ?
C125 Ti3 C126 33.59(15) . . ?
C124 Ti3 As3 82.78(11) . . ?
C120 Ti3 As3 83.01(13) . . ?
C123 Ti3 As3 115.05(13) . . ?
C129 Ti3 As3 109.42(13) . . ?
C122 Ti3 As3 139.09(12) . . ?
C121 Ti3 As3 115.00(15) . . ?
C128 Ti3 As3 78.24(11) . . ?
C127 Ti3 As3 80.49(12) . . ?
C125 Ti3 As3 133.80(12) . . ?
C126 Ti3 As3 112.44(12) . . ?
C124 Ti3 P3 123.38(10) . . ?
C120 Ti3 P3 88.47(11) . . ?
C123 Ti3 P3 132.86(13) . . ?
C129 Ti3 P3 132.75(12) . . ?
C122 Ti3 P3 101.08(14) . . ?
C121 Ti3 P3 76.05(13) . . ?
C128 Ti3 P3 120.46(10) . . ?
C127 Ti3 P3 86.09(10) . . ?
C125 Ti3 P3 102.33(13) . . ?
C126 Ti3 P3 76.44(11) . . ?
As3 Ti3 P3 89.31(4) . . ?
C87 As3 Ti3 123.22(11) . . ?
C88 C87 C92 117.1(4) . . ?
C88 C87 As3 116.1(2) . . ?
C92 C87 As3 124.6(3) . . ?
C89 C88 C87 121.2(3) . . ?
C89 C88 C93 116.3(4) . . ?
C87 C88 C93 122.4(3) . . ?
C90 C89 C88 119.9(5) . . ?
C90 C89 H89 120.1 . . ?
C88 C89 H89 120.1 . . ?
C91 C90 C89 119.6(5) . . ?
C91 C90 H90 120.2 . . ?
C89 C90 H90 120.2 . . ?
C90 C91 C92 122.3(4) . . ?
C90 C91 H91 118.9 . . ?
C92 C91 H91 118.9 . . ?
C91 C92 C87 119.9(4) . . ?
C91 C92 C105 116.1(3) . . ?
C87 C92 C105 123.8(4) . . ?
C94 C93 C98 120.2(3) . . ?
C94 C93 C88 120.7(3) . . ?
C98 C93 C88 119.0(3) . . ?
C95 C94 C93 118.5(3) . . ?
C95 C94 C99 119.2(3) . . ?
C93 C94 C99 122.2(3) . . ?
C96 C95 C94 121.3(3) . . ?
C96 C95 H95 119.4 . . ?
C94 C95 H95 119.4 . . ?
C97 C96 C95 119.5(3) . . ?
C97 C96 H96 120.2 . . ?
C95 C96 H96 120.2 . . ?
C96 C97 C98 121.4(3) . . ?
C96 C97 H97 119.3 . . ?
C98 C97 H97 119.3 . . ?
C97 C98 C93 118.7(3) . . ?
C97 C98 C102 120.2(3) . . ?
C93 C98 C102 120.9(3) . . ?
C101 C99 C100 107.6(3) . . ?
C101 C99 C94 114.0(3) . . ?
C100 C99 C94 109.9(3) . . ?
C101 C99 H99 108.4 . . ?
C100 C99 H99 108.4 . . ?
C94 C99 H99 108.4 . . ?
C99 C100 H10A 109.5 . . ?
C99 C100 H10B 109.5 . . ?
H10A C100 H10B 109.5 . . ?
C99 C100 H10C 109.5 . . ?
H10A C100 H10C 109.5 . . ?
H10B C100 H10C 109.5 . . ?
C99 C101 H10D 109.5 . . ?
C99 C101 H10E 109.5 . . ?
H10D C101 H10E 109.5 . . ?
C99 C101 H10F 109.5 . . ?
H10D C101 H10F 109.5 . . ?
H10E C101 H10F 109.5 . . ?
C98 C102 C103 113.7(3) . . ?
C98 C102 C104 109.2(4) . . ?
C103 C102 C104 109.2(4) . . ?
C98 C102 H102 108.2 . . ?
C103 C102 H102 108.2 . . ?
C104 C102 H102 108.2 . . ?
C102 C103 H10G 109.5 . . ?
C102 C103 H10H 109.5 . . ?
H10G C103 H10H 109.5 . . ?
C102 C103 H10I 109.5 . . ?
H10G C103 H10I 109.5 . . ?
H10H C103 H10I 109.5 . . ?
C102 C104 H10J 109.5 . . ?
C102 C104 H10K 109.5 . . ?
H10J C104 H10K 109.5 . . ?
C102 C104 H10L 109.5 . . ?
H10J C104 H10L 109.5 . . ?
H10K C104 H10L 109.5 . . ?
C106 C105 C110 120.1(4) . . ?
C106 C105 C92 120.9(3) . . ?
C110 C105 C92 118.3(4) . . ?
C107 C106 C105 119.1(4) . . ?
C107 C106 C111 118.9(4) . . ?
C105 C106 C111 122.0(4) . . ?
C108 C107 C106 121.0(4) . . ?
C108 C107 H107 119.5 . . ?
C106 C107 H107 119.5 . . ?
C109 C108 C107 119.9(4) . . ?
C109 C108 H108 120.0 . . ?
C107 C108 H108 120.0 . . ?
C108 C109 C110 121.1(4) . . ?
C108 C109 H109 119.4 . . ?
C110 C109 H109 119.4 . . ?
C109 C110 C105 118.8(4) . . ?
C109 C110 C114 119.6(4) . . ?
C105 C110 C114 121.3(4) . . ?
C106 C111 C113 112.7(5) . . ?
C106 C111 C112 110.3(4) . . ?
C113 C111 C112 110.3(4) . . ?
C106 C111 H111 107.8 . . ?
C113 C111 H111 107.8 . . ?
C112 C111 H111 107.8 . . ?
C111 C112 H11A 109.5 . . ?
C111 C112 H11B 109.5 . . ?
H11A C112 H11B 109.5 . . ?
C111 C112 H11C 109.5 . . ?
H11A C112 H11C 109.5 . . ?
H11B C112 H11C 109.5 . . ?
C111 C113 H11D 109.5 . . ?
C111 C113 H11E 109.5 . . ?
H11D C113 H11E 109.5 . . ?
C111 C113 H11F 109.5 . . ?
H11D C113 H11F 109.5 . . ?
H11E C113 H11F 109.5 . . ?
C110 C114 C116 110.6(4) . . ?
C110 C114 C115 113.7(5) . . ?
C116 C114 C115 110.4(4) . . ?
C110 C114 H114 107.3 . . ?
C116 C114 H114 107.3 . . ?
C115 C114 H114 107.3 . . ?
C114 C115 H11G 109.5 . . ?
C114 C115 H11H 109.5 . . ?
H11G C115 H11H 109.5 . . ?
C114 C115 H11I 109.5 . . ?
H11G C115 H11I 109.5 . . ?
H11H C115 H11I 109.5 . . ?
C114 C116 H11J 109.5 . . ?
C114 C116 H11K 109.5 . . ?
H11J C116 H11K 109.5 . . ?
C114 C116 H11L 109.5 . . ?
H11J C116 H11L 109.5 . . ?
H11K C116 H11L 109.5 . . ?
P3 C117 H11M 109.5 . . ?
P3 C117 H11N 109.5 . . ?
H11M C117 H11N 109.5 . . ?
P3 C117 H11O 109.5 . . ?
H11M C117 H11O 109.5 . . ?
H11N C117 H11O 109.5 . . ?
P3 C118 H11P 109.5 . . ?
P3 C118 H11Q 109.5 . . ?
H11P C118 H11Q 109.5 . . ?
P3 C118 H11R 109.5 . . ?
H11P C118 H11R 109.5 . . ?
H11Q C118 H11R 109.5 . . ?
P3 C119 H11S 109.5 . . ?
P3 C119 H11T 109.5 . . ?
H11S C119 H11T 109.5 . . ?
P3 C119 H11U 109.5 . . ?
H11S C119 H11U 109.5 . . ?
H11T C119 H11U 109.5 . . ?
C124 C120 C121 108.0(4) . . ?
C124 C120 Ti3 72.2(2) . . ?
C121 C120 Ti3 73.6(2) . . ?
C124 C120 H120 126.0 . . ?
C121 C120 H120 126.0 . . ?
Ti3 C120 H120 120.0 . . ?
C122 C121 C120 108.3(5) . . ?
C122 C121 Ti3 72.3(3) . . ?
C120 C121 Ti3 71.5(3) . . ?
C122 C121 H121 125.9 . . ?
C120 C121 H121 125.9 . . ?
Ti3 C121 H121 122.0 . . ?
C123 C122 C121 107.4(5) . . ?
C123 C122 Ti3 72.1(3) . . ?
C121 C122 Ti3 73.0(3) . . ?
C123 C122 H122 126.3 . . ?
C121 C122 H122 126.3 . . ?
Ti3 C122 H122 120.4 . . ?
C122 C123 C124 109.0(4) . . ?
C122 C123 Ti3 73.4(2) . . ?
C124 C123 Ti3 72.0(2) . . ?
C122 C123 H123 125.5 . . ?
C124 C123 H123 125.5 . . ?
Ti3 C123 H123 120.9 . . ?
C120 C124 C123 107.3(4) . . ?
C120 C124 Ti3 72.8(2) . . ?
C123 C124 Ti3 72.8(2) . . ?
C120 C124 H124 126.3 . . ?
C123 C124 H124 126.3 . . ?
Ti3 C124 H124 119.8 . . ?
C126 C125 C129 107.4(4) . . ?
C126 C125 Ti3 74.0(2) . . ?
C129 C125 Ti3 71.4(2) . . ?
C126 C125 H125 126.3 . . ?
C129 C125 H125 126.3 . . ?
Ti3 C125 H125 120.2 . . ?
C125 C126 C127 108.6(4) . . ?
C125 C126 Ti3 72.4(2) . . ?
C127 C126 Ti3 72.1(2) . . ?
C125 C126 H126 125.7 . . ?
C127 C126 H126 125.7 . . ?
Ti3 C126 H126 121.4 . . ?
C126 C127 C128 108.5(4) . . ?
C126 C127 Ti3 74.1(2) . . ?
C128 C127 Ti3 72.7(2) . . ?
C126 C127 H127 125.8 . . ?
C128 C127 H127 125.8 . . ?
Ti3 C127 H127 119.3 . . ?
C129 C128 C127 106.2(4) . . ?
C129 C128 Ti3 71.8(2) . . ?
C127 C128 Ti3 72.7(2) . . ?
C129 C128 H128 126.9 . . ?
C127 C128 H128 126.9 . . ?
Ti3 C128 H128 120.6 . . ?
C128 C129 C125 109.3(4) . . ?
C128 C129 Ti3 74.0(2) . . ?
C125 C129 Ti3 74.1(2) . . ?
C128 C129 H129 125.4 . . ?
C125 C129 H129 125.4 . . ?
Ti3 C129 H129 118.3 . . ?

loop_
_geom_bond_atom_site_label_1
_geom_bond_atom_site_label_2
_geom_bond_distance
_geom_bond_site_symmetry_2
_geom_bond_publ_flag
P1 C32 1.824(4) . ?
P1 C31 1.831(5) . ?
P1 C33 1.838(4) . ?
P1 Ti1 2.5545(11) . ?
Ti1 C34 2.338(3) . ?
Ti1 C35 2.344(3) . ?
Ti1 C38 2.350(3) . ?
Ti1 C43 2.363(3) . ?
Ti1 C37 2.365(4) . ?
Ti1 C40 2.374(3) . ?
Ti1 C36 2.378(4) . ?
Ti1 C39 2.380(4) . ?
Ti1 C42 2.392(4) . ?
Ti1 C41 2.397(3) . ?
Ti1 As1 2.4726(8) . ?
As1 C1 1.989(3) . ?
C1 C2 1.415(5) . ?
C1 C6 1.418(4) . ?
C2 C3 1.396(5) . ?
C2 C7 1.513(5) . ?
C3 C4 1.389(5) . ?
C3 H3 0.9500 . ?
C4 C5 1.365(5) . ?
C4 H4 0.9500 . ?
C5 C6 1.400(5) . ?
C5 H5 0.9500 . ?
C6 C19 1.506(5) . ?
C7 C8 1.410(6) . ?
C7 C12 1.416(5) . ?
C8 C9 1.398(5) . ?
C8 C13 1.514(5) . ?
C9 C10 1.384(6) . ?
C9 H9 0.9500 . ?
C10 C11 1.380(7) . ?
C10 H10 0.9500 . ?
C11 C12 1.389(6) . ?
C11 H11 0.9500 . ?
C12 C16 1.514(6) . ?
C13 C14 1.535(6) . ?
C13 C15 1.540(6) . ?
C13 H13 1.0000 . ?
C14 H14A 0.9800 . ?
C14 H14B 0.9800 . ?
C14 H14C 0.9800 . ?
C15 H15A 0.9800 . ?
C15 H15B 0.9800 . ?
C15 H15C 0.9800 . ?
C16 C17 1.536(6) . ?
C16 C18 1.545(6) . ?
C16 H16 1.0000 . ?
C17 H17A 0.9800 . ?
C17 H17B 0.9800 . ?
C17 H17C 0.9800 . ?
C18 H18A 0.9800 . ?
C18 H18B 0.9800 . ?
C18 H18C 0.9800 . ?
C19 C24 1.408(5) . ?
C19 C20 1.414(5) . ?
C20 C21 1.392(5) . ?
C20 C25 1.519(6) . ?
C21 C22 1.380(6) . ?
C21 H21 0.9500 . ?
C22 C23 1.379(5) . ?
C22 H22 0.9500 . ?
C23 C24 1.397(5) . ?
C23 H23 0.9500 . ?
C24 C28 1.529(5) . ?
C25 C26 1.527(5) . ?
C25 C27 1.529(6) . ?
C25 H25 1.0000 . ?
C26 H26A 0.9800 . ?
C26 H26B 0.9800 . ?
C26 H26C 0.9800 . ?
C27 H27A 0.9800 . ?
C27 H27B 0.9800 . ?
C27 H27C 0.9800 . ?
C28 C30 1.521(7) . ?
C28 C29 1.541(5) . ?
C28 H28 1.0000 . ?
C29 H29A 0.9800 . ?
C29 H29B 0.9800 . ?
C29 H29C 0.9800 . ?
C30 H30A 0.9800 . ?
C30 H30B 0.9800 . ?
C30 H30C 0.9800 . ?
C31 H31A 0.9800 . ?
C31 H31B 0.9800 . ?
C31 H31C 0.9800 . ?
C32 H32A 0.9800 . ?
C32 H32B 0.9800 . ?
C32 H32C 0.9800 . ?
C33 H33A 0.9800 . ?
C33 H33B 0.9800 . ?
C33 H33C 0.9800 . ?
C34 C35 1.414(5) . ?
C34 C38 1.414(5) . ?
C34 H34 0.9500 . ?
C35 C36 1.395(6) . ?
C35 H35 0.9500 . ?
C36 C37 1.411(5) . ?
C36 H36 0.9500 . ?
C37 C38 1.390(6) . ?
C37 H37 0.9500 . ?
C38 H38 0.9500 . ?
C39 C43 1.413(6) . ?
C39 C40 1.414(5) . ?
C39 H39 0.9500 . ?
C40 C41 1.395(6) . ?
C40 H40 0.9500 . ?
C41 C42 1.419(6) . ?
C41 H41 0.9500 . ?
C42 C43 1.396(7) . ?
C42 H42 0.9500 . ?
C43 H43 0.9500 . ?
Ti2 C85 2.329(3) . ?
Ti2 C84 2.343(3) . ?
Ti2 C86 2.350(4) . ?
Ti2 C78 2.370(4) . ?
Ti2 C82 2.375(4) . ?
Ti2 C83 2.378(5) . ?
Ti2 C77 2.387(4) . ?
Ti2 C81 2.392(4) . ?
Ti2 C80 2.392(4) . ?
Ti2 C79 2.397(4) . ?
Ti2 As2 2.4638(9) . ?
Ti2 P2A 2.549(3) . ?
As2 C44 1.985(3) . ?
C44 C49 1.421(5) . ?
C44 C45 1.427(4) . ?
C45 C46 1.390(5) . ?
C45 C50 1.495(5) . ?
C46 C47 1.378(6) . ?
C46 H46 0.9500 . ?
C47 C48 1.380(5) . ?
C47 H47 0.9500 . ?
C48 C49 1.381(5) . ?
C48 H48 0.9500 . ?
C49 C62 1.516(4) . ?
C50 C55 1.415(5) . ?
C50 C51 1.418(5) . ?
C51 C52 1.406(5) . ?
C51 C56 1.527(5) . ?
C52 C53 1.379(6) . ?
C52 H52 0.9500 . ?
C53 C54 1.369(6) . ?
C53 H53 0.9500 . ?
C54 C55 1.399(6) . ?
C54 H54 0.9500 . ?
C55 C59 1.520(6) . ?
C56 C57 1.533(6) . ?
C56 C58 1.542(5) . ?
C56 H56 1.0000 . ?
C57 H57A 0.9800 . ?
C57 H57B 0.9800 . ?
C57 H57C 0.9800 . ?
C58 H58A 0.9800 . ?
C58 H58B 0.9800 . ?
C58 H58C 0.9800 . ?
C59 C60 1.514(8) . ?
C59 C61 1.535(7) . ?
C59 H59 1.0000 . ?
C60 H60A 0.9800 . ?
C60 H60B 0.9800 . ?
C60 H60C 0.9800 . ?
C61 H61A 0.9800 . ?
C61 H61B 0.9800 . ?
C61 H61C 0.9800 . ?
C62 C63 1.410(5) . ?
C62 C67 1.416(5) . ?
C63 C64 1.405(5) . ?
C63 C68 1.516(5) . ?
C64 C65 1.362(6) . ?
C64 H64 0.9500 . ?
C65 C66 1.369(6) . ?
C65 H65 0.9500 . ?
C66 C67 1.394(5) . ?
C66 H66 0.9500 . ?
C67 C71 1.520(5) . ?
C68 C70 1.515(5) . ?
C68 C69 1.537(5) . ?
C68 H68 1.0000 . ?
C69 H69A 0.9800 . ?
C69 H69B 0.9800 . ?
C69 H69C 0.9800 . ?
C70 H70A 0.9800 . ?
C70 H70B 0.9800 . ?
C70 H70C 0.9800 . ?
C71 C72 1.524(7) . ?
C71 C73 1.530(5) . ?
C71 H71 1.0000 . ?
C72 H72A 0.9800 . ?
C72 H72B 0.9800 . ?
C72 H72C 0.9800 . ?
C73 H73A 0.9800 . ?
C73 H73B 0.9800 . ?
C73 H73C 0.9800 . ?
P2A C76A 1.817(9) . ?
P2A C74A 1.822(7) . ?
P2A C75A 1.833(8) . ?
C74A H74A 0.9800 . ?
C74A H74B 0.9800 . ?
C74A H74C 0.9800 . ?
C75A H75A 0.9800 . ?
C75A H75B 0.9800 . ?
C75A H75C 0.9800 . ?
C76A H76A 0.9800 . ?
C76A H76B 0.9800 . ?
C76A H76C 0.9800 . ?
P2B C76B 1.797(14) . ?
P2B C75B 1.818(14) . ?
P2B C74B 1.828(16) . ?
C74B H74D 0.9800 . ?
C74B H74E 0.9800 . ?
C74B H74F 0.9800 . ?
C75B H75D 0.9800 . ?
C75B H75E 0.9800 . ?
C75B H75F 0.9800 . ?
C76B H76D 0.9800 . ?
C76B H76E 0.9800 . ?
C76B H76F 0.9800 . ?
C77 C81 1.386(7) . ?
C77 C78 1.397(7) . ?
C77 H77 0.9500 . ?
C78 C79 1.399(6) . ?
C78 H78 0.9500 . ?
C79 C80 1.408(6) . ?
C79 H79 0.9500 . ?
C80 C81 1.402(7) . ?
C80 H80 0.9500 . ?
C81 H81 0.9500 . ?
C82 C83 1.389(6) . ?
C82 C86 1.413(6) . ?
C82 H82 0.9500 . ?
C83 C84 1.401(6) . ?
C83 H83 0.9500 . ?
C84 C85 1.404(5) . ?
C84 H84 0.9500 . ?
C85 C86 1.412(5) . ?
C85 H85 0.9500 . ?
C86 H86 0.9500 . ?
P3 C119 1.832(5) . ?
P3 C117 1.833(5) . ?
P3 C118 1.841(6) . ?
P3 Ti3 2.5526(13) . ?
Ti3 C124 2.333(4) . ?
Ti3 C120 2.341(4) . ?
Ti3 C123 2.344(4) . ?
Ti3 C129 2.360(4) . ?
Ti3 C122 2.360(4) . ?
Ti3 C121 2.369(4) . ?
Ti3 C128 2.389(4) . ?
Ti3 C127 2.389(3) . ?
Ti3 C125 2.395(4) . ?
Ti3 C126 2.414(4) . ?
Ti3 As3 2.4659(9) . ?
As3 C87 2.008(4) . ?
C87 C88 1.408(6) . ?
C87 C92 1.420(5) . ?
C88 C89 1.396(6) . ?
C88 C93 1.509(4) . ?
C89 C90 1.393(6) . ?
C89 H89 0.9500 . ?
C90 C91 1.350(8) . ?
C90 H90 0.9500 . ?
C91 C92 1.388(7) . ?
C91 H91 0.9500 . ?
C92 C105 1.504(6) . ?
C93 C94 1.404(5) . ?
C93 C98 1.414(5) . ?
C94 C95 1.395(5) . ?
C94 C99 1.534(4) . ?
C95 C96 1.384(5) . ?
C95 H95 0.9500 . ?
C96 C97 1.380(5) . ?
C96 H96 0.9500 . ?
C97 C98 1.386(5) . ?
C97 H97 0.9500 . ?
C98 C102 1.521(5) . ?
C99 C101 1.520(5) . ?
C99 C100 1.533(6) . ?
C99 H99 1.0000 . ?
C100 H10A 0.9800 . ?
C100 H10B 0.9800 . ?
C100 H10C 0.9800 . ?
C101 H10D 0.9800 . ?
C101 H10E 0.9800 . ?
C101 H10F 0.9800 . ?
C102 C103 1.537(5) . ?
C102 C104 1.537(7) . ?
C102 H102 1.0000 . ?
C103 H10G 0.9800 . ?
C103 H10H 0.9800 . ?
C103 H10I 0.9800 . ?
C104 H10J 0.9800 . ?
C104 H10K 0.9800 . ?
C104 H10L 0.9800 . ?
C105 C106 1.397(6) . ?
C105 C110 1.413(5) . ?
C106 C107 1.392(7) . ?
C106 C111 1.534(5) . ?
C107 C108 1.381(6) . ?
C107 H107 0.9500 . ?
C108 C109 1.375(7) . ?
C108 H108 0.9500 . ?
C109 C110 1.389(6) . ?
C109 H109 0.9500 . ?
C110 C114 1.515(6) . ?
C111 C113 1.536(9) . ?
C111 C112 1.553(7) . ?
C111 H111 1.0000 . ?
C112 H11A 0.9800 . ?
C112 H11B 0.9800 . ?
C112 H11C 0.9800 . ?
C113 H11D 0.9800 . ?
C113 H11E 0.9800 . ?
C113 H11F 0.9800 . ?
C114 C116 1.526(8) . ?
C114 C115 1.541(6) . ?
C114 H114 1.0000 . ?
C115 H11G 0.9800 . ?
C115 H11H 0.9800 . ?
C115 H11I 0.9800 . ?
C116 H11J 0.9800 . ?
C116 H11K 0.9800 . ?
C116 H11L 0.9800 . ?
C117 H11M 0.9800 . ?
C117 H11N 0.9800 . ?
C117 H11O 0.9800 . ?
C118 H11P 0.9800 . ?
C118 H11Q 0.9800 . ?
C118 H11R 0.9800 . ?
C119 H11S 0.9800 . ?
C119 H11T 0.9800 . ?
C119 H11U 0.9800 . ?
C120 C124 1.404(6) . ?
C120 C121 1.413(7) . ?
C120 H120 0.9500 . ?
C121 C122 1.408(7) . ?
C121 H121 0.9500 . ?
C122 C123 1.398(7) . ?
C122 H122 0.9500 . ?
C123 C124 1.413(6) . ?
C123 H123 0.9500 . ?
C124 H124 0.9500 . ?
C125 C126 1.390(6) . ?
C125 C129 1.409(7) . ?
C125 H125 0.9500 . ?
C126 C127 1.395(7) . ?
C126 H126 0.9500 . ?
C127 C128 1.423(6) . ?
C127 H127 0.9500 . ?
C128 C129 1.398(6) . ?
C128 H128 0.9500 . ?
C129 H129 0.9500 . ?

loop_
_geom_torsion_atom_site_label_1
_geom_torsion_atom_site_label_2
_geom_torsion_atom_site_label_3
_geom_torsion_atom_site_label_4
_geom_torsion
_geom_torsion_site_symmetry_1
_geom_torsion_site_symmetry_2
_geom_torsion_site_symmetry_3
_geom_torsion_site_symmetry_4
_geom_torsion_publ_flag
C6 C1 C2 C3 -3.3(5) . . . . ?
As1 C1 C2 C3 -171.8(3) . . . . ?
C6 C1 C2 C7 171.9(3) . . . . ?
As1 C1 C2 C7 3.5(4) . . . . ?
C1 C2 C3 C4 0.3(6) . . . . ?
C7 C2 C3 C4 -175.3(4) . . . . ?
C2 C3 C4 C5 3.1(6) . . . . ?
C3 C4 C5 C6 -3.6(6) . . . . ?
C4 C5 C6 C1 0.5(6) . . . . ?
C4 C5 C6 C19 174.6(4) . . . . ?
C2 C1 C6 C5 2.9(5) . . . . ?
As1 C1 C6 C5 169.9(3) . . . . ?
C2 C1 C6 C19 -170.5(3) . . . . ?
As1 C1 C6 C19 -3.5(5) . . . . ?
C3 C2 C7 C8 101.4(4) . . . . ?
C1 C2 C7 C8 -74.1(5) . . . . ?
C3 C2 C7 C12 -74.8(5) . . . . ?
C1 C2 C7 C12 109.7(4) . . . . ?
C12 C7 C8 C9 -2.9(6) . . . . ?
C2 C7 C8 C9 -179.2(4) . . . . ?
C12 C7 C8 C13 172.0(4) . . . . ?
C2 C7 C8 C13 -4.2(6) . . . . ?
C7 C8 C9 C10 2.5(6) . . . . ?
C13 C8 C9 C10 -172.5(4) . . . . ?
C8 C9 C10 C11 0.2(7) . . . . ?
C9 C10 C11 C12 -2.5(7) . . . . ?
C10 C11 C12 C7 2.0(7) . . . . ?
C10 C11 C12 C16 176.6(4) . . . . ?
C8 C7 C12 C11 0.7(6) . . . . ?
C2 C7 C12 C11 176.9(4) . . . . ?
C8 C7 C12 C16 -173.6(4) . . . . ?
C2 C7 C12 C16 2.5(6) . . . . ?
C9 C8 C13 C14 -38.2(6) . . . . ?
C7 C8 C13 C14 146.9(4) . . . . ?
C9 C8 C13 C15 86.8(5) . . . . ?
C7 C8 C13 C15 -88.1(5) . . . . ?
C11 C12 C16 C17 -71.7(5) . . . . ?
C7 C12 C16 C17 102.6(5) . . . . ?
C11 C12 C16 C18 50.9(5) . . . . ?
C7 C12 C16 C18 -134.8(4) . . . . ?
C5 C6 C19 C24 68.9(5) . . . . ?
C1 C6 C19 C24 -117.4(4) . . . . ?
C5 C6 C19 C20 -102.6(4) . . . . ?
C1 C6 C19 C20 71.1(5) . . . . ?
C24 C19 C20 C21 2.5(5) . . . . ?
C6 C19 C20 C21 174.1(3) . . . . ?
C24 C19 C20 C25 -172.1(3) . . . . ?
C6 C19 C20 C25 -0.4(5) . . . . ?
C19 C20 C21 C22 -1.1(6) . . . . ?
C25 C20 C21 C22 173.6(3) . . . . ?
C20 C21 C22 C23 -0.6(6) . . . . ?
C21 C22 C23 C24 1.0(6) . . . . ?
C22 C23 C24 C19 0.4(6) . . . . ?
C22 C23 C24 C28 -176.3(4) . . . . ?
C20 C19 C24 C23 -2.1(5) . . . . ?
C6 C19 C24 C23 -173.6(3) . . . . ?
C20 C19 C24 C28 174.4(3) . . . . ?
C6 C19 C24 C28 2.9(5) . . . . ?
C21 C20 C25 C26 44.2(4) . . . . ?
C19 C20 C25 C26 -141.3(3) . . . . ?
C21 C20 C25 C27 -80.3(4) . . . . ?
C19 C20 C25 C27 94.1(4) . . . . ?
C23 C24 C28 C30 -49.7(5) . . . . ?
C19 C24 C28 C30 133.7(4) . . . . ?
C23 C24 C28 C29 73.8(5) . . . . ?
C19 C24 C28 C29 -102.8(4) . . . . ?
C38 C34 C35 C36 -0.6(4) . . . . ?
Ti1 C34 C35 C36 -65.9(2) . . . . ?
C38 C34 C35 Ti1 65.3(2) . . . . ?
C34 C35 C36 C37 1.3(4) . . . . ?
Ti1 C35 C36 C37 -63.4(3) . . . . ?
C34 C35 C36 Ti1 64.6(2) . . . . ?
C35 C36 C37 C38 -1.5(4) . . . . ?
Ti1 C36 C37 C38 -64.4(3) . . . . ?
C35 C36 C37 Ti1 62.9(3) . . . . ?
C36 C37 C38 C34 1.1(4) . . . . ?
Ti1 C37 C38 C34 -63.8(2) . . . . ?
C36 C37 C38 Ti1 65.0(3) . . . . ?
C35 C34 C38 C37 -0.4(4) . . . . ?
Ti1 C34 C38 C37 64.8(3) . . . . ?
C35 C34 C38 Ti1 -65.1(2) . . . . ?
C43 C39 C40 C41 1.1(4) . . . . ?
Ti1 C39 C40 C41 65.6(3) . . . . ?
C43 C39 C40 Ti1 -64.5(2) . . . . ?
C39 C40 C41 C42 -0.8(4) . . . . ?
Ti1 C40 C41 C42 64.2(3) . . . . ?
C39 C40 C41 Ti1 -65.0(2) . . . . ?
C40 C41 C42 C43 0.1(4) . . . . ?
Ti1 C41 C42 C43 64.0(3) . . . . ?
C40 C41 C42 Ti1 -63.9(2) . . . . ?
C41 C42 C43 C39 0.6(4) . . . . ?
Ti1 C42 C43 C39 65.4(2) . . . . ?
C41 C42 C43 Ti1 -64.8(3) . . . . ?
C40 C39 C43 C42 -1.1(4) . . . . ?
Ti1 C39 C43 C42 -65.9(3) . . . . ?
C40 C39 C43 Ti1 64.8(2) . . . . ?
C49 C44 C45 C46 -2.5(5) . . . . ?
As2 C44 C45 C46 -167.8(2) . . . . ?
C49 C44 C45 C50 172.6(3) . . . . ?
As2 C44 C45 C50 7.4(5) . . . . ?
C44 C45 C46 C47 -0.2(5) . . . . ?
C50 C45 C46 C47 -175.8(3) . . . . ?
C45 C46 C47 C48 2.5(6) . . . . ?
C46 C47 C48 C49 -1.8(5) . . . . ?
C47 C48 C49 C44 -1.0(5) . . . . ?
C47 C48 C49 C62 172.7(3) . . . . ?
C45 C44 C49 C48 3.2(5) . . . . ?
As2 C44 C49 C48 169.8(2) . . . . ?
C45 C44 C49 C62 -170.2(3) . . . . ?
As2 C44 C49 C62 -3.5(4) . . . . ?
C46 C45 C50 C55 103.1(4) . . . . ?
C44 C45 C50 C55 -72.2(5) . . . . ?
C46 C45 C50 C51 -68.9(4) . . . . ?
C44 C45 C50 C51 115.8(4) . . . . ?
C55 C50 C51 C52 -0.1(6) . . . . ?
C45 C50 C51 C52 171.9(3) . . . . ?
C55 C50 C51 C56 -177.3(3) . . . . ?
C45 C50 C51 C56 -5.3(5) . . . . ?
C50 C51 C52 C53 0.0(6) . . . . ?
C56 C51 C52 C53 177.3(4) . . . . ?
C51 C52 C53 C54 0.5(7) . . . . ?
C52 C53 C54 C55 -1.0(7) . . . . ?
C53 C54 C55 C50 0.9(7) . . . . ?
C53 C54 C55 C59 -173.3(4) . . . . ?
C51 C50 C55 C54 -0.3(6) . . . . ?
C45 C50 C55 C54 -172.5(4) . . . . ?
C51 C50 C55 C59 173.8(4) . . . . ?
C45 C50 C55 C59 1.7(6) . . . . ?
C52 C51 C56 C57 48.9(4) . . . . ?
C50 C51 C56 C57 -133.9(4) . . . . ?
C52 C51 C56 C58 -72.9(5) . . . . ?
C50 C51 C56 C58 104.3(4) . . . . ?
C54 C55 C59 C60 84.4(5) . . . . ?
C50 C55 C59 C60 -89.7(5) . . . . ?
C54 C55 C59 C61 -41.3(6) . . . . ?
C50 C55 C59 C61 144.6(4) . . . . ?
C48 C49 C62 C63 73.7(5) . . . . ?
C44 C49 C62 C63 -112.7(4) . . . . ?
C48 C49 C62 C67 -99.7(4) . . . . ?
C44 C49 C62 C67 73.9(5) . . . . ?
C67 C62 C63 C64 -3.9(6) . . . . ?
C49 C62 C63 C64 -177.2(4) . . . . ?
C67 C62 C63 C68 172.0(4) . . . . ?
C49 C62 C63 C68 -1.4(6) . . . . ?
C62 C63 C64 C65 1.6(6) . . . . ?
C68 C63 C64 C65 -174.4(4) . . . . ?
C63 C64 C65 C66 0.7(7) . . . . ?
C64 C65 C66 C67 -0.8(7) . . . . ?
C65 C66 C67 C62 -1.5(7) . . . . ?
C65 C66 C67 C71 174.6(4) . . . . ?
C63 C62 C67 C66 3.8(6) . . . . ?
C49 C62 C67 C66 177.3(4) . . . . ?
C63 C62 C67 C71 -172.1(4) . . . . ?
C49 C62 C67 C71 1.3(6) . . . . ?
C64 C63 C68 C70 71.5(4) . . . . ?
C62 C63 C68 C70 -104.3(4) . . . . ?
C64 C63 C68 C69 -50.7(5) . . . . ?
C62 C63 C68 C69 133.5(4) . . . . ?
C66 C67 C71 C72 -81.6(5) . . . . ?
C62 C67 C71 C72 94.3(5) . . . . ?
C66 C67 C71 C73 43.8(6) . . . . ?
C62 C67 C71 C73 -140.3(4) . . . . ?
C81 C77 C78 C79 -1.6(5) . . . . ?
Ti2 C77 C78 C79 -66.4(3) . . . . ?
C81 C77 C78 Ti2 64.9(3) . . . . ?
C77 C78 C79 C80 1.6(4) . . . . ?
Ti2 C78 C79 C80 -64.6(2) . . . . ?
C77 C78 C79 Ti2 66.2(3) . . . . ?
C78 C79 C80 C81 -1.0(4) . . . . ?
Ti2 C79 C80 C81 -65.1(3) . . . . ?
C78 C79 C80 Ti2 64.0(2) . . . . ?
C78 C77 C81 C80 0.9(5) . . . . ?
Ti2 C77 C81 C80 65.1(3) . . . . ?
C78 C77 C81 Ti2 -64.2(3) . . . . ?
C79 C80 C81 C77 0.1(5) . . . . ?
Ti2 C80 C81 C77 -65.1(3) . . . . ?
C79 C80 C81 Ti2 65.1(3) . . . . ?
C86 C82 C83 C84 2.0(5) . . . . ?
Ti2 C82 C83 C84 -62.3(3) . . . . ?
C86 C82 C83 Ti2 64.2(3) . . . . ?
C82 C83 C84 C85 -1.4(5) . . . . ?
Ti2 C83 C84 C85 -64.7(2) . . . . ?
C82 C83 C84 Ti2 63.2(3) . . . . ?
C83 C84 C85 C86 0.3(4) . . . . ?
Ti2 C84 C85 C86 -65.8(2) . . . . ?
C83 C84 C85 Ti2 66.1(3) . . . . ?
C84 C85 C86 C82 0.9(4) . . . . ?
Ti2 C85 C86 C82 -64.7(3) . . . . ?
C84 C85 C86 Ti2 65.6(2) . . . . ?
C83 C82 C86 C85 -1.8(5) . . . . ?
Ti2 C82 C86 C85 63.5(2) . . . . ?
C83 C82 C86 Ti2 -65.2(3) . . . . ?
C92 C87 C88 C89 -1.3(5) . . . . ?
As3 C87 C88 C89 -165.4(3) . . . . ?
C92 C87 C88 C93 174.4(3) . . . . ?
As3 C87 C88 C93 10.4(5) . . . . ?
C87 C88 C89 C90 -0.8(7) . . . . ?
C93 C88 C89 C90 -176.8(4) . . . . ?
C88 C89 C90 C91 2.6(8) . . . . ?
C89 C90 C91 C92 -2.2(9) . . . . ?
C90 C91 C92 C87 0.0(7) . . . . ?
C90 C91 C92 C105 175.4(5) . . . . ?
C88 C87 C92 C91 1.8(6) . . . . ?
As3 C87 C92 C91 164.3(3) . . . . ?
C88 C87 C92 C105 -173.3(4) . . . . ?
As3 C87 C92 C105 -10.8(6) . . . . ?
C89 C88 C93 C94 -76.9(5) . . . . ?
C87 C88 C93 C94 107.1(4) . . . . ?
C89 C88 C93 C98 100.6(4) . . . . ?
C87 C88 C93 C98 -75.4(5) . . . . ?
C98 C93 C94 C95 6.9(6) . . . . ?
C88 C93 C94 C95 -175.7(4) . . . . ?
C98 C93 C94 C99 -170.1(4) . . . . ?
C88 C93 C94 C99 7.4(6) . . . . ?
C93 C94 C95 C96 -3.5(6) . . . . ?
C99 C94 C95 C96 173.6(4) . . . . ?
C94 C95 C96 C97 -1.6(7) . . . . ?
C95 C96 C97 C98 3.2(7) . . . . ?
C96 C97 C98 C93 0.2(6) . . . . ?
C96 C97 C98 C102 -174.6(4) . . . . ?
C94 C93 C98 C97 -5.3(6) . . . . ?
C88 C93 C98 C97 177.2(4) . . . . ?
C94 C93 C98 C102 169.4(4) . . . . ?
C88 C93 C98 C102 -8.1(6) . . . . ?
C95 C94 C99 C101 38.7(5) . . . . ?
C93 C94 C99 C101 -144.4(4) . . . . ?
C95 C94 C99 C100 -82.2(5) . . . . ?
C93 C94 C99 C100 94.7(4) . . . . ?
C97 C98 C102 C103 -40.8(6) . . . . ?
C93 C98 C102 C103 144.6(4) . . . . ?
C97 C98 C102 C104 81.4(5) . . . . ?
C93 C98 C102 C104 -93.2(5) . . . . ?
C91 C92 C105 C106 71.5(6) . . . . ?
C87 C92 C105 C106 -113.2(5) . . . . ?
C91 C92 C105 C110 -99.1(5) . . . . ?
C87 C92 C105 C110 76.1(6) . . . . ?
C110 C105 C106 C107 -1.5(7) . . . . ?
C92 C105 C106 C107 -172.0(4) . . . . ?
C110 C105 C106 C111 175.8(5) . . . . ?
C92 C105 C106 C111 5.3(7) . . . . ?
C105 C106 C107 C108 0.5(8) . . . . ?
C111 C106 C107 C108 -176.9(5) . . . . ?
C106 C107 C108 C109 0.1(9) . . . . ?
C107 C108 C109 C110 0.4(8) . . . . ?
C108 C109 C110 C105 -1.4(8) . . . . ?
C108 C109 C110 C114 172.8(5) . . . . ?
C106 C105 C110 C109 2.0(7) . . . . ?
C92 C105 C110 C109 172.7(4) . . . . ?
C106 C105 C110 C114 -172.1(4) . . . . ?
C92 C105 C110 C114 -1.4(6) . . . . ?
C107 C106 C111 C113 -48.9(6) . . . . ?
C105 C106 C111 C113 133.7(5) . . . . ?
C107 C106 C111 C112 74.8(7) . . . . ?
C105 C106 C111 C112 -102.5(5) . . . . ?
C109 C110 C114 C116 -80.9(6) . . . . ?
C105 C110 C114 C116 93.1(5) . . . . ?
C109 C110 C114 C115 43.9(6) . . . . ?
C105 C110 C114 C115 -142.0(4) . . . . ?
C124 C120 C121 C122 1.1(4) . . . . ?
Ti3 C120 C121 C122 -63.4(3) . . . . ?
C124 C120 C121 Ti3 64.5(3) . . . . ?
C120 C121 C122 C123 -1.5(5) . . . . ?
Ti3 C121 C122 C123 -64.4(3) . . . . ?
C120 C121 C122 Ti3 62.8(3) . . . . ?
C121 C122 C123 C124 1.4(5) . . . . ?
Ti3 C122 C123 C124 -63.6(3) . . . . ?
C121 C122 C123 Ti3 65.0(3) . . . . ?
C121 C120 C124 C123 -0.2(4) . . . . ?
Ti3 C120 C124 C123 65.2(2) . . . . ?
C121 C120 C124 Ti3 -65.4(3) . . . . ?
C122 C123 C124 C120 -0.7(4) . . . . ?
Ti3 C123 C124 C120 -65.2(2) . . . . ?
C122 C123 C124 Ti3 64.5(3) . . . . ?
C129 C125 C126 C127 0.6(4) . . . . ?
Ti3 C125 C126 C127 -63.5(3) . . . . ?
C129 C125 C126 Ti3 64.1(3) . . . . ?
C125 C126 C127 C128 -1.4(4) . . . . ?
Ti3 C126 C127 C128 -65.1(2) . . . . ?
C125 C126 C127 Ti3 63.7(3) . . . . ?
C126 C127 C128 C129 1.6(4) . . . . ?
Ti3 C127 C128 C129 -64.4(2) . . . . ?
C126 C127 C128 Ti3 66.0(3) . . . . ?
C127 C128 C129 C125 -1.3(4) . . . . ?
Ti3 C128 C129 C125 -66.3(3) . . . . ?
C127 C128 C129 Ti3 65.0(2) . . . . ?
C126 C125 C129 C128 0.5(4) . . . . ?
Ti3 C125 C129 C128 66.2(3) . . . . ?
C126 C125 C129 Ti3 -65.8(3) . . . . ?
